data_4502553
loop_
_publ_author_name
'Ling, Irene'
'Alias, Yatimah'
'Sobolev, Alexandre N.'
'Raston, Colin L.'

_publ_section_title
;
 p-Sulfonatocalix[4]arene&#x2212;Pyrrolidinium Complexation in Building
 Multicomponent Layered Arrays
;
_journal_issue 3
_journal_name_full 'Crystal Growth &amp; Design'
_journal_page_first 1312
_journal_paper_doi 10.1021/cg901354x
_journal_volume 10
_journal_year 2010
_chemical_formula_moiety 'C28 H19 O16 S4, 2(C44 H38 P2), C9 H20 N, 12(H2 O)'
_chemical_formula_sum 'C125 H139 N O28 P4 S4'
_chemical_formula_weight 2355.49
_chemical_name_systematic
; 
 ? 
;
_space_group_IT_number 2
_symmetry_cell_setting triclinic
_symmetry_Int_Tables_number 2
_symmetry_space_group_name_Hall '-P 1'
_symmetry_space_group_name_H-M 'P -1'
_atom_sites_solution_hydrogens geom
_atom_sites_solution_primary direct
_atom_sites_solution_secondary difmap
_audit_creation_method SHELXL-97
_cell_angle_alpha 80.315(3)
_cell_angle_beta 72.723(3)
_cell_angle_gamma 69.539(3)
_cell_formula_units_Z 2
_cell_length_a 15.7145(6)
_cell_length_b 20.0041(6)
_cell_length_c 20.9917(8)
_cell_measurement_reflns_used 8389
_cell_measurement_temperature 100(2)
_cell_measurement_theta_max 67.08
_cell_measurement_theta_min 3.10
_cell_volume 5888.2(4)
_computing_cell_refinement
;
CrysAlis CCD, Oxford Diffraction Ltd.,
Version 1.171.32.15 (release 10-01-2008 CrysAlis171 .NET)
(compiled Jan 10 2008,16:37:18)
;
_computing_data_collection
;
CrysAlis CCD, Oxford Diffraction Ltd.,
Version 1.171.32.15 (release 10-01-2008 CrysAlis171 .NET)
(compiled Jan 10 2008,16:37:18)
;
_computing_data_reduction
;
CrysAlis CCD, Oxford Diffraction Ltd.,
Version 1.171.32.15 (release 10-01-2008 CrysAlis171 .NET)
(compiled Jan 10 2008,16:37:18)
;
_computing_molecular_graphics 'X-Seed 2.0 (Barbour, 2001)'
_computing_publication_material 'SHELXL-97 (Sheldrick, 2008)'
_computing_structure_refinement 'SHELXL-97 (Sheldrick, 2008)'
_computing_structure_solution 'SHELXS-97 (Sheldrick, 2008)'
_diffrn_ambient_temperature 100(2)
_diffrn_detector_area_resol_mean 10.4738
_diffrn_measured_fraction_theta_full 0.994
_diffrn_measured_fraction_theta_max 0.970
_diffrn_measurement_device_type 'Oxford Diffraction Gemini-R Ultra, Ruby CCD'
_diffrn_measurement_method '\w scans'
_diffrn_radiation_monochromator graphite
_diffrn_radiation_source 'Enhance (Cu) X-ray Source'
_diffrn_radiation_type CuK\a
_diffrn_radiation_wavelength 1.54178
_diffrn_reflns_av_R_equivalents 0.0817
_diffrn_reflns_av_sigmaI/netI 0.0888
_diffrn_reflns_limit_h_max 17
_diffrn_reflns_limit_h_min -18
_diffrn_reflns_limit_k_max 23
_diffrn_reflns_limit_k_min -23
_diffrn_reflns_limit_l_max 25
_diffrn_reflns_limit_l_min -24
_diffrn_reflns_number 56333
_diffrn_reflns_theta_full 60.00
_diffrn_reflns_theta_max 67.41
_diffrn_reflns_theta_min 3.11
_exptl_absorpt_coefficient_mu 1.882
_exptl_absorpt_correction_T_max 1.00000
_exptl_absorpt_correction_T_min 0.92535
_exptl_absorpt_correction_type multi-scan
_exptl_absorpt_process_details
;
CrysAlis RED, Oxford Diffraction Ltd.,
Version 1.171.32.15 (release 10-01-2008 CrysAlis171 .NET)
(compiled Jan 10 2008,16:37:18)
Empirical absorption correction using spherical harmonics,
 implemented in SCALE3 ABSPACK scaling algorithm.
;
_exptl_crystal_colour colorless
_exptl_crystal_density_diffrn 1.329
_exptl_crystal_density_meas ?
_exptl_crystal_description prism
_exptl_crystal_F_000 2488
_exptl_crystal_size_max 0.18
_exptl_crystal_size_mid 0.10
_exptl_crystal_size_min 0.05
_refine_diff_density_max 1.341
_refine_diff_density_min -0.746
_refine_diff_density_rms 0.103
_refine_ls_extinction_method none
_refine_ls_goodness_of_fit_ref 1.001
_refine_ls_hydrogen_treatment constr
_refine_ls_matrix_type full
_refine_ls_number_parameters 1455
_refine_ls_number_reflns 20556
_refine_ls_number_restraints 0
_refine_ls_restrained_S_all 1.001
_refine_ls_R_factor_all 0.1418
_refine_ls_R_factor_gt 0.0875
_refine_ls_shift/su_max 0.000
_refine_ls_shift/su_mean 0.000
_refine_ls_structure_factor_coef Fsqd
_refine_ls_weighting_details 'calc w=1/[\s^2^(Fo^2^)+(0.1600P)^2^+3.0000P] where P=(Fo^2^+2Fc^2^)/3'
_refine_ls_weighting_scheme calc
_refine_ls_wR_factor_gt 0.2266
_refine_ls_wR_factor_ref 0.2635
_reflns_number_gt 12292
_reflns_number_total 20556
_reflns_threshold_expression >2sigma(I)
_cod_data_source_file cg901354x_si_005.cif
_cod_data_source_block 140708c1
_cod_depositor_comments
;
The following automatic conversions were performed:

'_exptl_crystal_density_meas' value 'not measured' was changed to '?'
- the value is perceived as not measured.

Automatic conversion script
Id: cif_fix_values 3008 2015-01-20 13:52:24Z robertas 
;
_cod_database_code 4502553

loop_
_symmetry_equiv_pos_as_xyz
'x, y, z'
'-x, -y, -z'

loop_
_atom_site_label
_atom_site_type_symbol
_atom_site_fract_x
_atom_site_fract_y
_atom_site_fract_z
_atom_site_U_iso_or_equiv
_atom_site_adp_type
_atom_site_occupancy
_atom_site_symmetry_multiplicity
_atom_site_calc_flag
_atom_site_refinement_flags
_atom_site_disorder_assembly
_atom_site_disorder_group
O1 O -0.1352(3) 0.6631(2) 0.05726(19) 0.0360(8) Uani 1 1 d . . .
H1 H -0.1765 0.6943 0.0829 0.054 Uiso 1 1 calc R . .
C11 C -0.0526(4) 0.6770(3) 0.0397(3) 0.0325(12) Uani 1 1 d . . .
C12 C 0.0304(4) 0.6173(3) 0.0367(3) 0.0340(12) Uani 1 1 d . . .
C13 C 0.1160(4) 0.6296(3) 0.0143(3) 0.0351(12) Uani 1 1 d . . .
H13 H 0.1722 0.5901 0.0114 0.042 Uiso 1 1 calc R . .
C14 C 0.1222(4) 0.6982(3) -0.0042(3) 0.0335(12) Uani 1 1 d . . .
C15 C 0.0395(4) 0.7562(3) 0.0010(3) 0.0330(12) Uani 1 1 d . . .
H15 H 0.0435 0.8033 -0.0102 0.040 Uiso 1 1 calc R . .
C16 C -0.0482(4) 0.7469(3) 0.0222(3) 0.0318(11) Uani 1 1 d . . .
S1 S 0.23137(9) 0.71379(7) -0.02912(7) 0.0364(3) Uani 1 1 d . . .
O11 O 0.3034(3) 0.6431(2) -0.0305(2) 0.0452(10) Uani 1 1 d . . .
O12 O 0.2370(3) 0.7517(2) -0.0952(2) 0.0485(10) Uani 1 1 d . . .
O13 O 0.2297(3) 0.7571(2) 0.0193(2) 0.0460(10) Uani 1 1 d . . .
C01 C 0.0230(4) 0.5438(3) 0.0627(3) 0.0364(12) Uani 1 1 d . . .
H011 H 0.0776 0.5067 0.0376 0.044 Uiso 1 1 calc R . .
H012 H -0.0350 0.5396 0.0567 0.044 Uiso 1 1 calc R . .
O2 O -0.1422(3) 0.5459(2) 0.1665(2) 0.0380(9) Uani 1 1 d . . .
H2 H -0.1871 0.5817 0.1836 0.057 Uiso 1 1 calc R . .
C21 C -0.0636(4) 0.5395(3) 0.1859(3) 0.0321(11) Uani 1 1 d . . .
C22 C -0.0676(4) 0.5379(3) 0.2538(3) 0.0333(12) Uani 1 1 d . . .
C23 C 0.0147(4) 0.5279(3) 0.2723(3) 0.0315(11) Uani 1 1 d . . .
H23 H 0.0126 0.5281 0.3180 0.038 Uiso 1 1 calc R . .
C24 C 0.0989(4) 0.5178(2) 0.2242(3) 0.0312(11) Uani 1 1 d . . .
C25 C 0.1026(4) 0.5209(3) 0.1571(3) 0.0336(12) Uani 1 1 d . . .
H25 H 0.1611 0.5147 0.1246 0.040 Uiso 1 1 calc R . .
C26 C 0.0210(4) 0.5332(3) 0.1366(3) 0.0338(12) Uani 1 1 d . . .
S2 S 0.20403(9) 0.50433(7) 0.24769(7) 0.0336(3) Uani 1 1 d . . .
O21 O 0.2811(3) 0.4809(2) 0.1898(2) 0.0434(9) Uani 1 1 d . . .
O22 O 0.1974(3) 0.5732(2) 0.2661(2) 0.0439(10) Uani 1 1 d . . .
O23 O 0.2041(3) 0.4509(2) 0.3041(2) 0.0453(10) Uani 1 1 d . . .
C02 C -0.1610(4) 0.5495(3) 0.3069(3) 0.0351(12) Uani 1 1 d . . .
H021 H -0.2044 0.5358 0.2896 0.042 Uiso 1 1 calc R . .
H022 H -0.1502 0.5173 0.3470 0.042 Uiso 1 1 calc R . .
O3 O -0.2643(2) 0.66076(19) 0.22873(19) 0.0353(8) Uani 1 1 d . . .
H3 H -0.2630 0.6951 0.1989 0.053 Uiso 1 1 calc R . .
C31 C -0.2584(3) 0.6793(3) 0.2862(3) 0.0292(11) Uani 1 1 d . . .
C32 C -0.3020(3) 0.7491(3) 0.3054(3) 0.0335(12) Uani 1 1 d . . .
C33 C -0.2927(4) 0.7665(3) 0.3634(3) 0.0363(12) Uani 1 1 d . . .
H33 H -0.3216 0.8142 0.3766 0.044 Uiso 1 1 calc R . .
C34 C -0.2416(4) 0.7148(3) 0.4021(3) 0.0356(12) Uani 1 1 d . A .
C35 C -0.2006(4) 0.6450(3) 0.3842(3) 0.0333(12) Uani 1 1 d . . .
H35 H -0.1667 0.6098 0.4119 0.040 Uiso 1 1 calc R . .
C36 C -0.2081(3) 0.6260(3) 0.3273(3) 0.0324(12) Uani 1 1 d . . .
S3 S -0.22601(12) 0.74055(10) 0.47398(8) 0.0520(4) Uani 1 1 d . . .
O31 O -0.2671(6) 0.8217(5) 0.4701(4) 0.074(2) Uiso 0.67 1 d P A 1
O32 O -0.2876(6) 0.7139(4) 0.5292(4) 0.070(2) Uiso 0.67 1 d P A 1
O33 O -0.1359(5) 0.7150(4) 0.4738(3) 0.0512(16) Uiso 0.67 1 d P A 1
O31' O -0.1636(9) 0.6734(7) 0.5056(7) 0.050(3) Uiso 0.33 1 d P A 2
O32' O -0.1526(10) 0.7803(8) 0.4460(7) 0.056(3) Uiso 0.33 1 d P A 2
O33' O -0.3020(8) 0.7824(6) 0.5108(6) 0.042(3) Uiso 0.33 1 d P A 2
C03 C -0.3539(4) 0.8073(3) 0.2609(3) 0.0358(12) Uani 1 1 d . . .
H031 H -0.3854 0.7867 0.2386 0.043 Uiso 1 1 calc R . .
H032 H -0.4029 0.8451 0.2887 0.043 Uiso 1 1 calc R . .
O4 O -0.2618(2) 0.7536(2) 0.13374(18) 0.0335(8) Uani 1 1 d . . .
C41 C -0.2431(3) 0.8096(3) 0.1458(3) 0.0323(12) Uani 1 1 d . . .
C42 C -0.1813(3) 0.8405(3) 0.0961(3) 0.0308(11) Uani 1 1 d . . .
C43 C -0.1614(4) 0.8974(3) 0.1118(3) 0.0338(12) Uani 1 1 d . . .
H43 H -0.1197 0.9183 0.0792 0.041 Uiso 1 1 calc R . .
C44 C -0.2019(4) 0.9237(3) 0.1745(3) 0.0349(12) Uani 1 1 d . . .
C45 C -0.2664(4) 0.8960(3) 0.2220(3) 0.0357(13) Uani 1 1 d . . .
H45 H -0.2961 0.9163 0.2640 0.043 Uiso 1 1 calc R . .
C46 C -0.2874(4) 0.8398(3) 0.2087(3) 0.0337(12) Uani 1 1 d . . .
S4 S -0.17350(10) 0.99321(7) 0.19837(7) 0.0385(3) Uani 1 1 d . . .
O41 O -0.1069(3) 1.0134(2) 0.1413(2) 0.0491(10) Uani 1 1 d . . .
O42 O -0.2606(3) 1.0508(2) 0.2184(2) 0.0471(10) Uani 1 1 d . . .
O43 O -0.1351(3) 0.9613(2) 0.2553(2) 0.0537(11) Uani 1 1 d . . .
C04 C -0.1367(4) 0.8110(3) 0.0278(3) 0.0335(12) Uani 1 1 d . . .
H041 H -0.1215 0.8498 -0.0048 0.040 Uiso 1 1 calc R . .
H042 H -0.1837 0.7975 0.0147 0.040 Uiso 1 1 calc R . .
P1A P 0.59233(9) 0.48943(7) 0.17131(7) 0.0333(3) Uani 1 1 d . . .
C1A C 0.5302(4) 0.4288(3) 0.1702(3) 0.0364(12) Uani 1 1 d . . .
H1AA H 0.4652 0.4568 0.1678 0.044 Uiso 1 1 calc R . .
H1AB H 0.5617 0.4016 0.1297 0.044 Uiso 1 1 calc R . .
P2A P 0.57907(10) 0.21166(8) 0.45692(7) 0.0377(3) Uani 1 1 d . . .
C2A C 0.5109(4) 0.2194(3) 0.3982(3) 0.0405(13) Uani 1 1 d . . .
H2AA H 0.5305 0.1725 0.3796 0.049 Uiso 1 1 calc R . .
H2AB H 0.4438 0.2306 0.4229 0.049 Uiso 1 1 calc R . .
C11A C 0.5192(4) 0.5607(3) 0.2250(3) 0.0347(12) Uani 1 1 d . . .
C12A C 0.4215(4) 0.5771(3) 0.2452(3) 0.0385(13) Uani 1 1 d . . .
H12A H 0.3918 0.5508 0.2303 0.046 Uiso 1 1 calc R . .
C13A C 0.3688(4) 0.6316(3) 0.2867(3) 0.0459(15) Uani 1 1 d . . .
H13A H 0.3024 0.6428 0.3008 0.055 Uiso 1 1 calc R . .
C14A C 0.4119(5) 0.6705(4) 0.3084(3) 0.0487(15) Uani 1 1 d . . .
H14A H 0.3753 0.7071 0.3381 0.058 Uiso 1 1 calc R . .
C15A C 0.5090(4) 0.6552(3) 0.2860(3) 0.0446(14) Uani 1 1 d . . .
H15A H 0.5388 0.6826 0.2992 0.053 Uiso 1 1 calc R . .
C16A C 0.5618(4) 0.6004(3) 0.2449(3) 0.0393(13) Uani 1 1 d . . .
H16A H 0.6281 0.5899 0.2301 0.047 Uiso 1 1 calc R . .
C21A C 0.6919(4) 0.4404(3) 0.2040(3) 0.0381(13) Uani 1 1 d . . .
C22A C 0.6877(4) 0.4386(3) 0.2702(3) 0.0441(14) Uani 1 1 d . . .
H22A H 0.6318 0.4649 0.3002 0.053 Uiso 1 1 calc R . .
C23A C 0.7670(5) 0.3975(4) 0.2937(4) 0.0535(17) Uani 1 1 d . . .
H23A H 0.7651 0.3956 0.3396 0.064 Uiso 1 1 calc R . .
C24A C 0.8473(5) 0.3601(4) 0.2495(4) 0.0582(19) Uani 1 1 d . . .
H24A H 0.9014 0.3338 0.2650 0.070 Uiso 1 1 calc R . .
C25A C 0.8509(5) 0.3598(4) 0.1838(4) 0.0586(19) Uani 1 1 d . . .
H25A H 0.9063 0.3317 0.1548 0.070 Uiso 1 1 calc R . .
C26A C 0.7742(4) 0.4002(3) 0.1594(3) 0.0432(14) Uani 1 1 d . . .
H26A H 0.7767 0.4009 0.1135 0.052 Uiso 1 1 calc R . .
C31A C 0.6331(4) 0.5270(3) 0.0882(3) 0.0328(12) Uani 1 1 d . . .
C32A C 0.7083(4) 0.5538(3) 0.0741(3) 0.0363(12) Uani 1 1 d . . .
H32A H 0.7405 0.5496 0.1071 0.044 Uiso 1 1 calc R . .
C33A C 0.7351(4) 0.5865(3) 0.0114(3) 0.0359(12) Uani 1 1 d . . .
H33A H 0.7854 0.6056 0.0018 0.043 Uiso 1 1 calc R . .
C34A C 0.6902(4) 0.5917(3) -0.0372(3) 0.0378(13) Uani 1 1 d . . .
H34A H 0.7100 0.6136 -0.0803 0.045 Uiso 1 1 calc R . .
C35A C 0.6149(4) 0.5646(3) -0.0229(3) 0.0395(13) Uani 1 1 d . . .
H35A H 0.5832 0.5684 -0.0562 0.047 Uiso 1 1 calc R . .
C36A C 0.5869(4) 0.5324(3) 0.0393(3) 0.0359(12) Uani 1 1 d . . .
H36A H 0.5361 0.5138 0.0490 0.043 Uiso 1 1 calc R . .
C41A C 0.7026(4) 0.1802(3) 0.4170(3) 0.0391(13) Uani 1 1 d . . .
C42A C 0.7554(5) 0.1099(4) 0.4332(4) 0.063(2) Uani 1 1 d . . .
H42A H 0.7275 0.0807 0.4677 0.076 Uiso 1 1 calc R . .
C43A C 0.8484(5) 0.0837(4) 0.3981(5) 0.078(3) Uani 1 1 d . . .
H43A H 0.8850 0.0366 0.4094 0.093 Uiso 1 1 calc R . .
C44A C 0.8884(5) 0.1242(4) 0.3479(4) 0.0547(17) Uani 1 1 d . . .
H44A H 0.9522 0.1050 0.3240 0.066 Uiso 1 1 calc R . .
C45A C 0.8371(4) 0.1928(4) 0.3313(3) 0.0459(14) Uani 1 1 d . . .
H45A H 0.8656 0.2206 0.2958 0.055 Uiso 1 1 calc R . .
C46A C 0.7447(4) 0.2215(3) 0.3659(3) 0.0425(14) Uani 1 1 d . . .
H46A H 0.7099 0.2693 0.3549 0.051 Uiso 1 1 calc R . .
C51A C 0.5525(4) 0.1473(3) 0.5242(3) 0.0404(14) Uani 1 1 d . . .
C52A C 0.5877(4) 0.1407(3) 0.5795(3) 0.0481(15) Uani 1 1 d . . .
H52A H 0.6208 0.1713 0.5823 0.058 Uiso 1 1 calc R . .
C53A C 0.5733(5) 0.0876(4) 0.6313(3) 0.0579(19) Uani 1 1 d . . .
H53A H 0.5968 0.0819 0.6693 0.069 Uiso 1 1 calc R . .
C54A C 0.5256(5) 0.0446(3) 0.6260(4) 0.059(2) Uani 1 1 d . . .
H54A H 0.5165 0.0088 0.6608 0.070 Uiso 1 1 calc R . .
C55A C 0.4904(6) 0.0514(4) 0.5723(4) 0.066(2) Uani 1 1 d . . .
H55A H 0.4567 0.0209 0.5704 0.079 Uiso 1 1 calc R . .
C56A C 0.5041(5) 0.1032(4) 0.5202(4) 0.0580(18) Uani 1 1 d . . .
H56A H 0.4803 0.1080 0.4824 0.070 Uiso 1 1 calc R . .
C61A C 0.5487(4) 0.2959(3) 0.4907(3) 0.0410(13) Uani 1 1 d . . .
C62A C 0.6162(5) 0.3201(4) 0.4997(3) 0.0561(17) Uani 1 1 d . . .
H62A H 0.6805 0.2919 0.4868 0.067 Uiso 1 1 calc R . .
C63A C 0.5920(6) 0.3849(4) 0.5274(4) 0.071(2) Uani 1 1 d . . .
H63A H 0.6385 0.4027 0.5315 0.085 Uiso 1 1 calc R . .
C64A C 0.4955(6) 0.4228(4) 0.5490(4) 0.065(2) Uani 1 1 d . . .
H64A H 0.4768 0.4667 0.5688 0.078 Uiso 1 1 calc R . .
C65A C 0.4285(6) 0.3983(4) 0.5422(4) 0.064(2) Uani 1 1 d . . .
H65A H 0.3639 0.4247 0.5579 0.076 Uiso 1 1 calc R . .
C66A C 0.4535(5) 0.3356(3) 0.5127(3) 0.0530(17) Uani 1 1 d . . .
H66A H 0.4065 0.3192 0.5072 0.064 Uiso 1 1 calc R . .
C71A C 0.5268(4) 0.3770(3) 0.2316(3) 0.0334(12) Uani 1 1 d . . .
C72A C 0.4565(4) 0.3931(3) 0.2900(3) 0.0368(12) Uani 1 1 d . . .
H72A H 0.4100 0.4390 0.2928 0.044 Uiso 1 1 calc R . .
C73A C 0.4525(4) 0.3431(3) 0.3448(3) 0.0403(13) Uani 1 1 d . . .
H73A H 0.4039 0.3550 0.3848 0.048 Uiso 1 1 calc R . .
C74A C 0.5200(4) 0.2754(3) 0.3409(3) 0.0373(13) Uani 1 1 d . . .
C75A C 0.5902(4) 0.2593(3) 0.2821(3) 0.0357(12) Uani 1 1 d . . .
H75A H 0.6359 0.2131 0.2789 0.043 Uiso 1 1 calc R . .
C76A C 0.5948(4) 0.3090(3) 0.2286(3) 0.0357(12) Uani 1 1 d . . .
H76A H 0.6445 0.2972 0.1892 0.043 Uiso 1 1 calc R . .
P1B P 0.16365(10) 0.25093(8) 0.32041(7) 0.0373(3) Uani 1 1 d . . .
C1B C 0.2599(4) 0.2786(3) 0.3257(3) 0.0403(13) Uani 1 1 d . . .
H1BA H 0.2424 0.3314 0.3191 0.048 Uiso 1 1 calc R . .
H1BB H 0.2707 0.2642 0.3708 0.048 Uiso 1 1 calc R . .
P2B P 0.59639(9) 0.11525(8) 0.06169(8) 0.0370(3) Uani 1 1 d . . .
C2B C 0.6091(4) 0.1575(3) 0.1261(3) 0.0397(13) Uani 1 1 d . . .
H2BA H 0.6538 0.1221 0.1495 0.048 Uiso 1 1 calc R . .
H2BB H 0.6358 0.1965 0.1051 0.048 Uiso 1 1 calc R . .
C11B C 0.1805(4) 0.1582(3) 0.3484(3) 0.0391(13) Uani 1 1 d . . .
C12B C 0.2137(4) 0.1324(3) 0.4059(3) 0.0435(14) Uani 1 1 d . . .
H12B H 0.2333 0.1617 0.4259 0.052 Uiso 1 1 calc R . .
C13B C 0.2175(5) 0.0639(3) 0.4329(4) 0.0553(17) Uani 1 1 d . . .
H13B H 0.2396 0.0463 0.4719 0.066 Uiso 1 1 calc R . .
C14B C 0.1898(5) 0.0209(4) 0.4044(4) 0.0607(19) Uani 1 1 d . . .
H14B H 0.1932 -0.0263 0.4235 0.073 Uiso 1 1 calc R . .
C15B C 0.1566(5) 0.0465(4) 0.3473(5) 0.065(2) Uani 1 1 d . . .
H15B H 0.1377 0.0167 0.3273 0.078 Uiso 1 1 calc R . .
C16B C 0.1511(5) 0.1160(3) 0.3198(4) 0.0490(15) Uani 1 1 d . . .
H16B H 0.1273 0.1340 0.2815 0.059 Uiso 1 1 calc R . .
C21B C 0.1567(4) 0.2661(3) 0.2347(3) 0.0370(12) Uani 1 1 d . . .
C22B C 0.2145(4) 0.2155(4) 0.1898(3) 0.0505(16) Uani 1 1 d . . .
H22B H 0.2558 0.1721 0.2043 0.061 Uiso 1 1 calc R . .
C23B C 0.2115(5) 0.2287(4) 0.1234(3) 0.0541(17) Uani 1 1 d . . .
H23B H 0.2508 0.1941 0.0921 0.065 Uiso 1 1 calc R . .
C24B C 0.1514(4) 0.2922(3) 0.1025(3) 0.0399(13) Uani 1 1 d . . .
H24B H 0.1491 0.3008 0.0570 0.048 Uiso 1 1 calc R . .
C25B C 0.0954(5) 0.3423(3) 0.1467(3) 0.0451(14) Uani 1 1 d . . .
H25B H 0.0548 0.3858 0.1317 0.054 Uiso 1 1 calc R . .
C26B C 0.0970(4) 0.3303(3) 0.2139(3) 0.0381(13) Uani 1 1 d . . .
H26B H 0.0581 0.3653 0.2447 0.046 Uiso 1 1 calc R . .
C31B C 0.0526(4) 0.3017(3) 0.3713(3) 0.0388(13) Uani 1 1 d . . .
C32B C 0.0371(4) 0.3708(3) 0.3873(3) 0.0440(14) Uani 1 1 d . . .
H32B H 0.0861 0.3915 0.3739 0.053 Uiso 1 1 calc R . .
C33B C -0.0532(5) 0.4085(3) 0.4238(3) 0.0496(16) Uani 1 1 d . . .
H33B H -0.0652 0.4555 0.4352 0.060 Uiso 1 1 calc R . .
C34B C -0.1237(5) 0.3792(4) 0.4432(3) 0.0527(17) Uani 1 1 d . . .
H34B H -0.1841 0.4054 0.4684 0.063 Uiso 1 1 calc R . .
C35B C -0.1077(5) 0.3117(4) 0.4263(4) 0.0591(18) Uani 1 1 d . . .
H35B H -0.1576 0.2918 0.4391 0.071 Uiso 1 1 calc R . .
C36B C -0.0195(5) 0.2723(4) 0.3910(3) 0.0494(15) Uani 1 1 d . . .
H36B H -0.0086 0.2252 0.3803 0.059 Uiso 1 1 calc R . .
C41B C 0.5353(4) 0.1806(3) 0.0059(3) 0.0408(14) Uani 1 1 d . . .
C42B C 0.5698(4) 0.2368(3) -0.0222(3) 0.0443(14) Uani 1 1 d . . .
H42B H 0.6197 0.2421 -0.0089 0.053 Uiso 1 1 calc R . .
C43B C 0.5318(5) 0.2851(3) -0.0696(3) 0.0468(15) Uani 1 1 d . . .
H43B H 0.5557 0.3235 -0.0890 0.056 Uiso 1 1 calc R . .
C44B C 0.4599(5) 0.2775(3) -0.0885(4) 0.0556(18) Uani 1 1 d . . .
H44B H 0.4342 0.3108 -0.1213 0.067 Uiso 1 1 calc R . .
C45B C 0.4241(5) 0.2224(4) -0.0610(4) 0.062(2) Uani 1 1 d . . .
H45B H 0.3734 0.2182 -0.0740 0.074 Uiso 1 1 calc R . .
C46B C 0.4636(5) 0.1721(3) -0.0130(4) 0.0513(16) Uani 1 1 d . . .
H46B H 0.4408 0.1331 0.0059 0.062 Uiso 1 1 calc R . .
C51B C 0.7097(4) 0.0688(3) 0.0120(3) 0.0409(14) Uani 1 1 d . . .
C52B C 0.7911(4) 0.0752(3) 0.0203(3) 0.0433(14) Uani 1 1 d . . .
H52B H 0.7879 0.1025 0.0544 0.052 Uiso 1 1 calc R . .
C53B C 0.8767(4) 0.0411(3) -0.0219(4) 0.0502(17) Uani 1 1 d . . .
H53B H 0.9330 0.0441 -0.0163 0.060 Uiso 1 1 calc R . .
C54B C 0.8809(4) 0.0032(4) -0.0712(4) 0.0532(18) Uani 1 1 d . . .
H54B H 0.9402 -0.0186 -0.1005 0.064 Uiso 1 1 calc R . .
C55B C 0.8004(5) -0.0044(4) -0.0801(4) 0.0553(17) Uani 1 1 d . . .
H55B H 0.8049 -0.0324 -0.1140 0.066 Uiso 1 1 calc R . .
C56B C 0.7140(4) 0.0295(3) -0.0388(3) 0.0484(15) Uani 1 1 d . . .
H56B H 0.6580 0.0262 -0.0448 0.058 Uiso 1 1 calc R . .
C61B C 0.5332(4) 0.0526(3) 0.1014(3) 0.0412(13) Uani 1 1 d . . .
C62B C 0.4360(4) 0.0782(3) 0.1290(3) 0.0476(15) Uani 1 1 d . . .
H62B H 0.4029 0.1280 0.1261 0.057 Uiso 1 1 calc R . .
C63B C 0.3890(5) 0.0304(4) 0.1605(4) 0.0592(18) Uani 1 1 d . . .
H63B H 0.3230 0.0474 0.1792 0.071 Uiso 1 1 calc R . .
C64B C 0.4366(5) -0.0420(4) 0.1652(4) 0.0551(17) Uani 1 1 d . . .
H64B H 0.4031 -0.0747 0.1859 0.066 Uiso 1 1 calc R . .
C65B C 0.5310(5) -0.0663(4) 0.1404(4) 0.0532(16) Uani 1 1 d . . .
H65B H 0.5636 -0.1161 0.1447 0.064 Uiso 1 1 calc R . .
C66B C 0.5805(4) -0.0194(3) 0.1087(3) 0.0433(14) Uani 1 1 d . . .
H66B H 0.6469 -0.0369 0.0921 0.052 Uiso 1 1 calc R . .
C71B C 0.3488(4) 0.2459(3) 0.2742(3) 0.0376(13) Uani 1 1 d . . .
C72B C 0.4095(4) 0.1773(3) 0.2845(3) 0.0414(13) Uani 1 1 d . . .
H72B H 0.3938 0.1495 0.3249 0.050 Uiso 1 1 calc R . .
C73B C 0.4924(4) 0.1490(3) 0.2368(3) 0.0413(14) Uani 1 1 d . . .
H73B H 0.5332 0.1025 0.2451 0.050 Uiso 1 1 calc R . .
C74B C 0.5162(4) 0.1883(3) 0.1768(3) 0.0389(13) Uani 1 1 d . . .
C75B C 0.4559(4) 0.2563(3) 0.1660(3) 0.0407(13) Uani 1 1 d . . .
H75B H 0.4712 0.2836 0.1252 0.049 Uiso 1 1 calc R . .
C76B C 0.3739(4) 0.2848(3) 0.2139(3) 0.0413(13) Uani 1 1 d . . .
H76B H 0.3339 0.3317 0.2057 0.050 Uiso 1 1 calc R . .
N1 N 0.0977(3) 0.7654(2) 0.1958(2) 0.0384(11) Uani 1 1 d . . .
C2 C 0.0419(4) 0.7686(4) 0.2674(3) 0.0458(14) Uani 1 1 d . . .
H21 H 0.0248 0.8170 0.2824 0.055 Uiso 1 1 calc R . .
H22 H 0.0791 0.7336 0.2963 0.055 Uiso 1 1 calc R . .
C3 C -0.0457(6) 0.7508(5) 0.2713(4) 0.067(2) Uani 1 1 d . . .
H31 H -0.1013 0.7944 0.2766 0.081 Uiso 1 1 calc R . .
H32 H -0.0570 0.7158 0.3096 0.081 Uiso 1 1 calc R . .
C4 C -0.0262(4) 0.7189(3) 0.2050(3) 0.0457(14) Uani 1 1 d . . .
H41 H -0.0389 0.6727 0.2130 0.055 Uiso 1 1 calc R . .
H42 H -0.0660 0.7520 0.1767 0.055 Uiso 1 1 calc R . .
C5 C 0.0758(4) 0.7084(3) 0.1721(3) 0.0447(14) Uani 1 1 d . . .
H51 H 0.1152 0.6604 0.1853 0.054 Uiso 1 1 calc R . .
H52 H 0.0874 0.7135 0.1228 0.054 Uiso 1 1 calc R . .
C6 C 0.0649(4) 0.8344(3) 0.1561(3) 0.0459(15) Uani 1 1 d . . .
H61 H -0.0031 0.8479 0.1622 0.069 Uiso 1 1 calc R . .
H62 H 0.0971 0.8287 0.1086 0.069 Uiso 1 1 calc R . .
H6C H 0.0792 0.8719 0.1715 0.069 Uiso 1 1 calc R . .
C7 C 0.2030(4) 0.7436(4) 0.1869(3) 0.0493(15) Uani 1 1 d . . .
H71 H 0.2345 0.7321 0.1398 0.059 Uiso 1 1 calc R . .
H72 H 0.2216 0.6990 0.2153 0.059 Uiso 1 1 calc R . .
C8 C 0.2413(5) 0.7970(4) 0.2029(4) 0.063(2) Uani 1 1 d . . .
H81 H 0.3107 0.7780 0.1886 0.075 Uiso 1 1 calc R . .
H82 H 0.2217 0.8418 0.1749 0.075 Uiso 1 1 calc R . .
C9 C 0.2146(5) 0.8158(4) 0.2725(4) 0.0618(19) Uani 1 1 d . . .
H91 H 0.2250 0.7714 0.3023 0.074 Uiso 1 1 calc R . .
H92 H 0.1467 0.8433 0.2852 0.074 Uiso 1 1 calc R . .
C10 C 0.2710(6) 0.8603(4) 0.2826(5) 0.078(3) Uani 1 1 d . . .
H101 H 0.2510 0.8717 0.3295 0.117 Uiso 1 1 calc R . .
H102 H 0.2600 0.9047 0.2538 0.117 Uiso 1 1 calc R . .
H103 H 0.3381 0.8328 0.2710 0.117 Uiso 1 1 calc R . .
O01W O 0.3570(3) 0.5858(3) 0.0974(2) 0.0538(11) Uani 1 1 d . . .
H01A H 0.3371 0.5984 0.0623 0.081 Uiso 1 1 d . . .
H01B H 0.3310 0.5555 0.1204 0.081 Uiso 1 1 d . . .
O02W O -0.3666(4) 1.0560(3) 0.3526(2) 0.0666(14) Uani 1 1 d . . .
H02A H -0.3415 1.0596 0.3108 0.100 Uiso 1 1 d . . .
H02B H -0.3272 1.0224 0.3697 0.100 Uiso 1 1 d . . .
O03W O 0.0903(4) 0.8494(3) -0.1481(3) 0.0663(14) Uani 1 1 d . . .
H03A H 0.1340 0.8191 -0.1325 0.100 Uiso 1 1 d . . .
H03B H 0.0939 0.8906 -0.1466 0.100 Uiso 1 1 d . . .
O04W O -0.0108(4) 0.5593(3) 0.4507(3) 0.0698(14) Uani 1 1 d . . .
H04A H -0.0533 0.5970 0.4663 0.105 Uiso 1 1 d . . .
H04B H -0.0088 0.5270 0.4827 0.105 Uiso 1 1 d . . .
O05W O 0.0361(4) 0.9736(3) 0.2640(4) 0.0851(19) Uani 1 1 d . . .
H05A H -0.0124 0.9738 0.2538 0.128 Uiso 1 1 d . . .
H05B H 0.0321 0.9544 0.3037 0.128 Uiso 1 1 d . . .
O06W O 0.0381(5) 0.7584(4) 0.4314(4) 0.101(2) Uani 1 1 d . . .
H06A H -0.0183 0.7584 0.4403 0.151 Uiso 1 1 d . . .
H06B H 0.0724 0.7166 0.4199 0.151 Uiso 1 1 d . . .
O07W O 0.0668(5) 1.1074(5) 0.2033(3) 0.098(2) Uani 1 1 d . . .
H07A H 0.0637 1.0672 0.2228 0.147 Uiso 1 1 d . . .
H07B H 0.0215 1.1241 0.1849 0.147 Uiso 1 1 d . . .
O08W O -0.2067(6) 0.9333(3) 0.3932(3) 0.101(2) Uani 1 1 d . . .
H08A H -0.2028 0.8900 0.4064 0.152 Uiso 1 1 d . . .
H08B H -0.1825 0.9342 0.3512 0.152 Uiso 1 1 d . . .
O09W O 0.1444(5) 0.6111(5) 0.3946(3) 0.116(3) Uani 1 1 d . . .
H09A H 0.1628 0.6003 0.3542 0.174 Uiso 1 1 d . . .
H09B H 0.0975 0.5965 0.4133 0.174 Uiso 1 1 d . . .
O10W O 0.2171(6) 0.4377(6) 0.4377(4) 0.139(4) Uani 1 1 d . . .
H10A H 0.2131 0.4415 0.3977 0.208 Uiso 1 1 d . . .
H10B H 0.2198 0.3950 0.4527 0.208 Uiso 1 1 d . . .
O11W O -0.0130(7) 0.9051(5) 0.3999(5) 0.088(3) Uiso 0.67 1 d P . .
H11A H 0.0050 0.8602 0.4093 0.132 Uiso 0.67 1 d P . .
H11B H -0.0691 0.9153 0.3973 0.132 Uiso 0.67 1 d P . .
O12W O 0.2992(7) 0.5267(5) 0.4376(5) 0.061(2) Uiso 0.50 1 d P . .
H12C H 0.2571 0.5612 0.4239 0.092 Uiso 0.50 1 d P . .
H12D H 0.2835 0.4894 0.4410 0.092 Uiso 0.50 1 d P . .
O13W O 0.1804(11) 0.8119(8) 0.4600(7) 0.097(4) Uiso 0.50 1 d P . .
H13C H 0.1475 0.7912 0.4502 0.146 Uiso 0.50 1 d P . .
H13D H 0.1433 0.8525 0.4729 0.146 Uiso 0.50 1 d P . .
O14W O 0.0330(14) 0.9429(10) 0.5010(10) 0.085(5) Uiso 0.33 1 d P . .
H14C H 0.0192 0.9299 0.4698 0.127 Uiso 0.33 1 d P . .
H14D H 0.0078 0.9880 0.5013 0.127 Uiso 0.33 1 d P . .

loop_
_atom_site_aniso_label
_atom_site_aniso_U_11
_atom_site_aniso_U_22
_atom_site_aniso_U_33
_atom_site_aniso_U_23
_atom_site_aniso_U_13
_atom_site_aniso_U_12
O1 0.0294(19) 0.038(2) 0.041(2) -0.0004(16) -0.0123(16) -0.0094(16)
C11 0.034(3) 0.030(3) 0.031(3) -0.003(2) -0.015(2) -0.003(2)
C12 0.033(3) 0.031(3) 0.031(3) -0.006(2) -0.008(2) -0.002(2)
C13 0.028(3) 0.034(3) 0.033(3) -0.004(2) -0.008(2) 0.003(2)
C14 0.025(3) 0.036(3) 0.031(3) -0.004(2) -0.004(2) -0.003(2)
C15 0.031(3) 0.032(3) 0.031(3) 0.003(2) -0.008(2) -0.006(2)
C16 0.025(3) 0.038(3) 0.027(3) 0.001(2) -0.007(2) -0.004(2)
S1 0.0229(6) 0.0342(7) 0.0435(8) 0.0008(6) -0.0055(5) -0.0028(5)
O11 0.027(2) 0.038(2) 0.057(3) 0.0005(18) -0.0060(17) -0.0010(16)
O12 0.032(2) 0.052(2) 0.048(2) 0.0038(19) -0.0019(17) -0.0075(18)
O13 0.031(2) 0.042(2) 0.068(3) 0.001(2) -0.0191(19) -0.0122(17)
C01 0.031(3) 0.032(3) 0.043(3) -0.004(2) -0.012(2) -0.003(2)
O2 0.034(2) 0.038(2) 0.046(2) -0.0031(17) -0.0181(17) -0.0092(16)
C21 0.030(3) 0.021(2) 0.044(3) -0.001(2) -0.015(2) -0.002(2)
C22 0.032(3) 0.024(2) 0.042(3) 0.006(2) -0.015(2) -0.006(2)
C23 0.032(3) 0.022(2) 0.040(3) 0.004(2) -0.014(2) -0.005(2)
C24 0.029(3) 0.018(2) 0.044(3) 0.001(2) -0.018(2) 0.001(2)
C25 0.031(3) 0.020(2) 0.043(3) 0.001(2) -0.008(2) -0.003(2)
C26 0.039(3) 0.021(2) 0.041(3) -0.003(2) -0.014(2) -0.006(2)
S2 0.0251(6) 0.0306(6) 0.0409(7) 0.0049(5) -0.0133(5) -0.0033(5)
O21 0.029(2) 0.050(2) 0.048(2) 0.0000(18) -0.0146(17) -0.0064(17)
O22 0.035(2) 0.045(2) 0.054(3) -0.0016(19) -0.0190(18) -0.0110(18)
O23 0.036(2) 0.043(2) 0.053(2) 0.0123(19) -0.0219(18) -0.0076(18)
C02 0.032(3) 0.030(3) 0.042(3) 0.007(2) -0.011(2) -0.010(2)
O3 0.0303(19) 0.0323(19) 0.040(2) 0.0056(16) -0.0128(16) -0.0066(15)
C31 0.021(2) 0.033(3) 0.031(3) 0.004(2) -0.0050(19) -0.010(2)
C32 0.022(2) 0.030(3) 0.038(3) 0.004(2) 0.000(2) -0.003(2)
C33 0.031(3) 0.038(3) 0.034(3) -0.001(2) 0.000(2) -0.010(2)
C34 0.030(3) 0.041(3) 0.031(3) 0.000(2) -0.004(2) -0.011(2)
C35 0.029(3) 0.037(3) 0.030(3) 0.006(2) -0.009(2) -0.009(2)
C36 0.022(2) 0.032(3) 0.036(3) 0.006(2) -0.004(2) -0.008(2)
S3 0.0556(10) 0.0606(10) 0.0388(8) -0.0069(7) -0.0169(7) -0.0118(8)
C03 0.028(3) 0.034(3) 0.033(3) 0.001(2) -0.004(2) 0.000(2)
O4 0.0265(18) 0.039(2) 0.0328(19) 0.0001(15) -0.0093(15) -0.0072(15)
C41 0.021(2) 0.033(3) 0.035(3) 0.005(2) -0.010(2) 0.000(2)
C42 0.018(2) 0.029(3) 0.037(3) 0.003(2) -0.010(2) 0.002(2)
C43 0.023(2) 0.036(3) 0.034(3) 0.008(2) -0.009(2) -0.002(2)
C44 0.026(3) 0.027(3) 0.044(3) 0.003(2) -0.013(2) 0.001(2)
C45 0.023(3) 0.028(3) 0.041(3) 0.004(2) -0.008(2) 0.007(2)
C46 0.022(2) 0.033(3) 0.034(3) 0.006(2) -0.005(2) 0.001(2)
S4 0.0320(7) 0.0322(7) 0.0453(8) -0.0020(6) -0.0136(6) -0.0002(5)
O41 0.043(2) 0.049(2) 0.053(3) -0.009(2) -0.0072(19) -0.015(2)
O42 0.038(2) 0.033(2) 0.057(3) -0.0029(18) -0.0079(19) 0.0009(17)
O43 0.062(3) 0.041(2) 0.058(3) -0.002(2) -0.023(2) -0.011(2)
C04 0.027(3) 0.032(3) 0.034(3) 0.008(2) -0.011(2) -0.003(2)
P1A 0.0255(7) 0.0331(7) 0.0402(7) 0.0044(6) -0.0143(5) -0.0065(5)
C1A 0.027(3) 0.034(3) 0.046(3) 0.003(2) -0.015(2) -0.006(2)
P2A 0.0305(7) 0.0347(7) 0.0391(8) 0.0060(6) -0.0087(6) -0.0040(6)
C2A 0.036(3) 0.036(3) 0.044(3) 0.005(2) -0.011(2) -0.008(2)
C11A 0.031(3) 0.032(3) 0.034(3) 0.007(2) -0.010(2) -0.005(2)
C12A 0.034(3) 0.039(3) 0.039(3) 0.003(2) -0.014(2) -0.007(2)
C13A 0.030(3) 0.046(3) 0.055(4) 0.002(3) -0.012(3) -0.005(3)
C14A 0.044(4) 0.051(4) 0.050(4) -0.010(3) -0.012(3) -0.009(3)
C15A 0.045(3) 0.052(4) 0.043(3) -0.004(3) -0.015(3) -0.020(3)
C16A 0.032(3) 0.046(3) 0.040(3) 0.001(3) -0.011(2) -0.013(3)
C21A 0.032(3) 0.033(3) 0.053(4) 0.011(2) -0.023(3) -0.011(2)
C22A 0.043(3) 0.042(3) 0.054(4) 0.010(3) -0.026(3) -0.016(3)
C23A 0.062(4) 0.046(4) 0.066(4) 0.021(3) -0.041(4) -0.024(3)
C24A 0.046(4) 0.042(4) 0.095(6) 0.020(4) -0.045(4) -0.014(3)
C25A 0.037(3) 0.043(4) 0.091(6) 0.006(3) -0.026(3) -0.003(3)
C26A 0.035(3) 0.035(3) 0.058(4) 0.002(3) -0.020(3) -0.004(2)
C31A 0.025(3) 0.030(3) 0.039(3) 0.001(2) -0.010(2) -0.003(2)
C32A 0.026(3) 0.034(3) 0.042(3) -0.002(2) -0.010(2) 0.000(2)
C33A 0.029(3) 0.035(3) 0.044(3) -0.003(2) -0.005(2) -0.013(2)
C34A 0.034(3) 0.030(3) 0.039(3) -0.002(2) -0.005(2) -0.002(2)
C35A 0.036(3) 0.040(3) 0.045(3) 0.000(3) -0.017(2) -0.010(2)
C36A 0.030(3) 0.037(3) 0.039(3) 0.003(2) -0.015(2) -0.007(2)
C41A 0.030(3) 0.038(3) 0.040(3) 0.001(2) -0.007(2) -0.001(2)
C42A 0.052(4) 0.050(4) 0.061(4) 0.014(3) -0.003(3) -0.002(3)
C43A 0.047(4) 0.046(4) 0.095(6) 0.017(4) 0.006(4) 0.008(3)
C44A 0.034(3) 0.048(4) 0.070(5) -0.009(3) -0.001(3) -0.007(3)
C45A 0.038(3) 0.053(4) 0.047(3) 0.001(3) -0.009(3) -0.018(3)
C46A 0.035(3) 0.043(3) 0.050(3) 0.006(3) -0.016(3) -0.013(3)
C51A 0.029(3) 0.037(3) 0.038(3) 0.003(2) -0.002(2) 0.003(2)
C52A 0.034(3) 0.049(4) 0.047(4) 0.008(3) -0.007(3) -0.003(3)
C53A 0.047(4) 0.058(4) 0.045(4) 0.006(3) -0.004(3) 0.000(3)
C54A 0.060(4) 0.033(3) 0.053(4) -0.001(3) 0.005(3) 0.004(3)
C55A 0.087(6) 0.041(4) 0.060(5) 0.006(3) -0.007(4) -0.024(4)
C56A 0.066(5) 0.043(4) 0.054(4) 0.005(3) -0.008(3) -0.015(3)
C61A 0.042(3) 0.035(3) 0.040(3) 0.008(2) -0.010(2) -0.011(3)
C62A 0.051(4) 0.057(4) 0.051(4) -0.005(3) -0.006(3) -0.011(3)
C63A 0.081(6) 0.062(5) 0.066(5) -0.011(4) 0.005(4) -0.037(4)
C64A 0.092(6) 0.033(3) 0.046(4) 0.003(3) -0.002(4) -0.008(4)
C65A 0.061(5) 0.049(4) 0.060(4) -0.005(3) -0.007(4) 0.001(4)
C66A 0.048(4) 0.044(4) 0.052(4) 0.005(3) -0.005(3) -0.006(3)
C71A 0.025(3) 0.036(3) 0.040(3) 0.001(2) -0.013(2) -0.009(2)
C72A 0.028(3) 0.036(3) 0.043(3) 0.003(2) -0.014(2) -0.005(2)
C73A 0.028(3) 0.037(3) 0.048(3) 0.004(3) -0.010(2) -0.004(2)
C74A 0.032(3) 0.034(3) 0.047(3) 0.006(2) -0.015(2) -0.012(2)
C75A 0.028(3) 0.032(3) 0.046(3) -0.002(2) -0.017(2) -0.004(2)
C76A 0.026(3) 0.037(3) 0.043(3) -0.004(2) -0.011(2) -0.005(2)
P1B 0.0363(8) 0.0348(7) 0.0380(8) -0.0017(6) -0.0158(6) -0.0034(6)
C1B 0.041(3) 0.039(3) 0.044(3) -0.001(2) -0.021(3) -0.009(3)
P2B 0.0246(7) 0.0345(7) 0.0482(8) -0.0025(6) -0.0165(6) 0.0008(5)
C2B 0.036(3) 0.038(3) 0.048(3) -0.003(2) -0.021(3) -0.006(2)
C11B 0.037(3) 0.030(3) 0.045(3) -0.002(2) -0.015(2) -0.001(2)
C12B 0.044(3) 0.037(3) 0.050(4) 0.002(3) -0.021(3) -0.009(3)
C13B 0.054(4) 0.038(3) 0.067(4) 0.003(3) -0.029(3) 0.002(3)
C14B 0.061(4) 0.035(3) 0.084(5) 0.005(3) -0.033(4) -0.004(3)
C15B 0.059(4) 0.041(4) 0.098(6) -0.014(4) -0.031(4) -0.007(3)
C16B 0.044(3) 0.038(3) 0.065(4) -0.002(3) -0.026(3) -0.003(3)
C21B 0.033(3) 0.043(3) 0.036(3) -0.001(2) -0.016(2) -0.008(2)
C22B 0.040(3) 0.054(4) 0.044(4) -0.009(3) -0.019(3) 0.011(3)
C23B 0.043(4) 0.063(4) 0.045(4) -0.014(3) -0.014(3) 0.004(3)
C24B 0.039(3) 0.047(3) 0.039(3) 0.003(3) -0.013(2) -0.021(3)
C25B 0.053(4) 0.037(3) 0.047(4) 0.009(3) -0.021(3) -0.015(3)
C26B 0.035(3) 0.032(3) 0.046(3) 0.002(2) -0.014(2) -0.009(2)
C31B 0.038(3) 0.034(3) 0.036(3) -0.001(2) -0.013(2) 0.001(2)
C32B 0.040(3) 0.046(3) 0.041(3) 0.003(3) -0.014(3) -0.007(3)
C33B 0.053(4) 0.041(3) 0.045(3) -0.007(3) -0.021(3) 0.005(3)
C34B 0.043(4) 0.067(5) 0.039(3) 0.003(3) -0.011(3) -0.010(3)
C35B 0.049(4) 0.068(5) 0.055(4) -0.002(3) -0.007(3) -0.017(3)
C36B 0.047(4) 0.050(4) 0.050(4) -0.002(3) -0.014(3) -0.013(3)
C41B 0.028(3) 0.036(3) 0.053(4) -0.010(3) -0.019(2) 0.007(2)
C42B 0.034(3) 0.044(3) 0.050(4) -0.010(3) -0.016(3) -0.001(3)
C43B 0.045(3) 0.038(3) 0.046(3) -0.005(3) -0.014(3) 0.003(3)
C44B 0.059(4) 0.034(3) 0.063(4) -0.006(3) -0.029(3) 0.011(3)
C45B 0.058(4) 0.055(4) 0.081(5) -0.015(4) -0.047(4) 0.001(3)
C46B 0.046(4) 0.042(3) 0.070(4) -0.004(3) -0.035(3) -0.002(3)
C51B 0.024(3) 0.039(3) 0.048(3) 0.004(3) -0.014(2) 0.004(2)
C52B 0.032(3) 0.034(3) 0.057(4) 0.009(3) -0.016(3) -0.003(2)
C53B 0.028(3) 0.038(3) 0.073(5) 0.011(3) -0.014(3) -0.004(2)
C54B 0.029(3) 0.046(4) 0.060(4) 0.010(3) 0.000(3) 0.002(3)
C55B 0.047(4) 0.051(4) 0.055(4) -0.003(3) -0.007(3) -0.006(3)
C56B 0.028(3) 0.053(4) 0.053(4) -0.004(3) -0.010(3) 0.001(3)
C61B 0.026(3) 0.047(3) 0.048(3) -0.010(3) -0.011(2) -0.004(2)
C62B 0.034(3) 0.042(3) 0.066(4) -0.016(3) -0.015(3) -0.004(3)
C63B 0.038(4) 0.068(5) 0.068(5) -0.019(4) -0.003(3) -0.015(3)
C64B 0.052(4) 0.055(4) 0.060(4) 0.002(3) -0.016(3) -0.020(3)
C65B 0.051(4) 0.045(4) 0.065(4) 0.004(3) -0.028(3) -0.010(3)
C66B 0.035(3) 0.044(3) 0.048(3) 0.004(3) -0.021(3) -0.004(3)
C71B 0.041(3) 0.037(3) 0.039(3) -0.002(2) -0.026(2) -0.006(2)
C72B 0.041(3) 0.037(3) 0.052(4) 0.002(3) -0.026(3) -0.011(3)
C73B 0.038(3) 0.034(3) 0.054(4) 0.000(3) -0.026(3) -0.003(2)
C74B 0.035(3) 0.036(3) 0.049(3) -0.004(3) -0.021(3) -0.008(2)
C75B 0.041(3) 0.038(3) 0.048(3) -0.002(3) -0.023(3) -0.009(3)
C76B 0.042(3) 0.034(3) 0.049(3) -0.003(3) -0.023(3) -0.004(2)
N1 0.033(2) 0.033(2) 0.043(3) 0.004(2) -0.014(2) -0.0026(19)
C2 0.044(3) 0.047(3) 0.049(4) -0.003(3) -0.016(3) -0.015(3)
C3 0.060(5) 0.095(6) 0.060(5) -0.009(4) -0.011(4) -0.042(4)
C4 0.047(4) 0.038(3) 0.058(4) 0.009(3) -0.029(3) -0.014(3)
C5 0.044(3) 0.040(3) 0.049(3) 0.002(3) -0.020(3) -0.007(3)
C6 0.036(3) 0.036(3) 0.060(4) 0.007(3) -0.017(3) -0.005(2)
C7 0.032(3) 0.054(4) 0.051(4) -0.002(3) -0.009(3) -0.003(3)
C8 0.044(4) 0.058(4) 0.088(6) 0.019(4) -0.030(4) -0.018(3)
C9 0.035(3) 0.052(4) 0.092(6) -0.013(4) -0.014(3) -0.005(3)
C10 0.067(5) 0.046(4) 0.128(8) -0.013(4) -0.029(5) -0.022(4)
O01W 0.042(2) 0.059(3) 0.059(3) 0.004(2) -0.016(2) -0.015(2)
O02W 0.070(3) 0.045(3) 0.053(3) 0.001(2) 0.003(2) 0.001(2)
O03W 0.061(3) 0.055(3) 0.091(4) 0.019(3) -0.037(3) -0.025(2)
O04W 0.064(3) 0.075(3) 0.063(3) -0.009(3) -0.031(3) 0.000(3)
O05W 0.061(3) 0.080(4) 0.113(5) -0.037(4) -0.046(3) 0.013(3)
O06W 0.106(5) 0.124(6) 0.090(5) -0.001(4) -0.039(4) -0.049(5)
O07W 0.077(4) 0.175(7) 0.064(4) -0.033(4) -0.006(3) -0.067(5)
O08W 0.165(7) 0.063(4) 0.074(4) 0.004(3) -0.041(4) -0.029(4)
O09W 0.098(5) 0.192(9) 0.069(4) -0.051(5) -0.002(4) -0.056(6)
O10W 0.114(6) 0.179(9) 0.073(4) -0.006(5) -0.041(4) 0.026(6)

loop_
_atom_type_symbol
_atom_type_description
_atom_type_scat_dispersion_real
_atom_type_scat_dispersion_imag
_atom_type_scat_source
C C 0.0181 0.0091 'International Tables Vol C Tables 4.2.6.8 and 6.1.1.4'
H H 0.0000 0.0000 'International Tables Vol C Tables 4.2.6.8 and 6.1.1.4'
N N 0.0311 0.0180 'International Tables Vol C Tables 4.2.6.8 and 6.1.1.4'
O O 0.0492 0.0322 'International Tables Vol C Tables 4.2.6.8 and 6.1.1.4'
P P 0.2955 0.4335 'International Tables Vol C Tables 4.2.6.8 and 6.1.1.4'
S S 0.3331 0.5567 'International Tables Vol C Tables 4.2.6.8 and 6.1.1.4'

loop_
_geom_angle_atom_site_label_1
_geom_angle_atom_site_label_2
_geom_angle_atom_site_label_3
_geom_angle
C11 O1 H1 109.5
O1 C11 C16 121.7(5)
O1 C11 C12 117.0(5)
C16 C11 C12 121.2(5)
C13 C12 C11 118.1(5)
C13 C12 C01 121.9(5)
C11 C12 C01 119.9(5)
C12 C13 C14 121.8(5)
C12 C13 H13 119.1
C14 C13 H13 119.1
C13 C14 C15 119.0(5)
C13 C14 S1 121.4(4)
C15 C14 S1 119.5(4)
C16 C15 C14 121.7(5)
C16 C15 H15 119.2
C14 C15 H15 119.2
C15 C16 C11 118.2(5)
C15 C16 C04 120.4(5)
C11 C16 C04 121.4(5)
O13 S1 O12 111.7(3)
O13 S1 O11 113.4(3)
O12 S1 O11 112.4(2)
O13 S1 C14 106.3(2)
O12 S1 C14 106.3(3)
O11 S1 C14 106.2(2)
C12 C01 C26 108.4(5)
C12 C01 H011 110.0
C26 C01 H011 110.0
C12 C01 H012 110.0
C26 C01 H012 110.0
H011 C01 H012 108.4
C21 O2 H2 109.5
O2 C21 C26 118.6(5)
O2 C21 C22 120.6(5)
C26 C21 C22 120.8(5)
C23 C22 C21 119.3(5)
C23 C22 C02 120.1(5)
C21 C22 C02 120.6(5)
C24 C23 C22 119.9(5)
C24 C23 H23 120.1
C22 C23 H23 120.1
C23 C24 C25 120.9(5)
C23 C24 S2 120.0(4)
C25 C24 S2 119.0(4)
C24 C25 C26 120.6(5)
C24 C25 H25 119.7
C26 C25 H25 119.7
C25 C26 C21 118.3(5)
C25 C26 C01 120.8(5)
C21 C26 C01 120.8(5)
O21 S2 O22 111.7(2)
O21 S2 O23 113.5(2)
O22 S2 O23 112.5(3)
O21 S2 C24 106.7(3)
O22 S2 C24 106.2(2)
O23 S2 C24 105.5(2)
C36 C02 C22 114.0(4)
C36 C02 H021 108.8
C22 C02 H021 108.8
C36 C02 H022 108.8
C22 C02 H022 108.8
H021 C02 H022 107.6
C31 O3 H3 109.5
O3 C31 C32 120.9(5)
O3 C31 C36 119.0(5)
C32 C31 C36 120.2(5)
C33 C32 C31 119.4(5)
C33 C32 C03 119.7(5)
C31 C32 C03 120.8(5)
C34 C33 C32 119.9(5)
C34 C33 H33 120.0
C32 C33 H33 120.0
C33 C34 C35 120.8(5)
C33 C34 S3 118.5(4)
C35 C34 S3 120.7(4)
C36 C35 C34 120.9(5)
C36 C35 H35 119.6
C34 C35 H35 119.6
C35 C36 C31 118.8(5)
C35 C36 C02 120.8(5)
C31 C36 C02 120.3(5)
O33' S3 O33 135.7(6)
O33' S3 O32 57.3(6)
O33 S3 O32 115.1(5)
O33' S3 O31 49.7(6)
O33 S3 O31 115.0(5)
O32 S3 O31 107.0(5)
O33' S3 O31' 120.8(7)
O33 S3 O31' 44.6(5)
O32 S3 O31' 73.3(6)
O31 S3 O31' 146.7(6)
O33' S3 O32' 109.3(8)
O33 S3 O32' 53.6(6)
O32 S3 O32' 150.7(6)
O31 S3 O32' 65.3(6)
O31' S3 O32' 97.7(7)
O33' S3 C34 114.5(6)
O33 S3 C34 109.6(4)
O32 S3 C34 104.4(4)
O31 S3 C34 104.7(4)
O31' S3 C34 107.3(5)
O32' S3 C34 104.9(6)
C46 C03 C32 111.1(4)
C46 C03 H031 109.4
C32 C03 H031 109.4
C46 C03 H032 109.4
C32 C03 H032 109.4
H031 C03 H032 108.0
O4 C41 C42 120.8(5)
O4 C41 C46 119.4(5)
C42 C41 C46 119.7(5)
C43 C42 C41 118.7(5)
C43 C42 C04 120.8(5)
C41 C42 C04 120.5(5)
C44 C43 C42 120.5(5)
C44 C43 H43 119.7
C42 C43 H43 119.7
C43 C44 C45 120.7(5)
C43 C44 S4 122.1(4)
C45 C44 S4 117.2(4)
C46 C45 C44 120.5(5)
C46 C45 H45 119.7
C44 C45 H45 119.7
C45 C46 C41 119.6(5)
C45 C46 C03 120.9(5)
C41 C46 C03 119.4(5)
O41 S4 O42 113.4(3)
O41 S4 O43 113.7(3)
O42 S4 O43 110.4(3)
O41 S4 C44 107.0(3)
O42 S4 C44 107.2(3)
O43 S4 C44 104.5(3)
C42 C04 C16 116.0(4)
C42 C04 H041 108.3
C16 C04 H041 108.3
C42 C04 H042 108.3
C16 C04 H042 108.3
H041 C04 H042 107.4
C21A P1A C31A 108.9(3)
C21A P1A C11A 107.6(3)
C31A P1A C11A 109.4(2)
C21A P1A C1A 108.5(3)
C31A P1A C1A 111.0(3)
C11A P1A C1A 111.3(3)
C71A C1A P1A 112.0(4)
C71A C1A H1AA 109.2
P1A C1A H1AA 109.2
C71A C1A H1AB 109.2
P1A C1A H1AB 109.2
H1AA C1A H1AB 107.9
C61A P2A C41A 110.4(3)
C61A P2A C51A 108.8(3)
C41A P2A C51A 108.3(3)
C61A P2A C2A 110.5(3)
C41A P2A C2A 110.4(3)
C51A P2A C2A 108.3(3)
C74A C2A P2A 115.0(4)
C74A C2A H2AA 108.5
P2A C2A H2AA 108.5
C74A C2A H2AB 108.5
P2A C2A H2AB 108.5
H2AA C2A H2AB 107.5
C16A C11A C12A 120.2(5)
C16A C11A P1A 118.3(4)
C12A C11A P1A 121.5(5)
C13A C12A C11A 119.2(6)
C13A C12A H12A 120.4
C11A C12A H12A 120.4
C12A C13A C14A 120.7(6)
C12A C13A H13A 119.7
C14A C13A H13A 119.7
C13A C14A C15A 119.4(6)
C13A C14A H14A 120.3
C15A C14A H14A 120.3
C16A C15A C14A 119.9(6)
C16A C15A H15A 120.1
C14A C15A H15A 120.1
C15A C16A C11A 120.5(5)
C15A C16A H16A 119.7
C11A C16A H16A 119.7
C22A C21A C26A 120.6(5)
C22A C21A P1A 121.7(5)
C26A C21A P1A 117.5(5)
C21A C22A C23A 119.4(6)
C21A C22A H22A 120.3
C23A C22A H22A 120.3
C24A C23A C22A 119.3(7)
C24A C23A H23A 120.4
C22A C23A H23A 120.4
C25A C24A C23A 121.6(6)
C25A C24A H24A 119.2
C23A C24A H24A 119.2
C24A C25A C26A 120.2(7)
C24A C25A H25A 119.9
C26A C25A H25A 119.9
C25A C26A C21A 118.8(6)
C25A C26A H26A 120.6
C21A C26A H26A 120.6
C36A C31A C32A 120.3(5)
C36A C31A P1A 120.1(4)
C32A C31A P1A 119.5(4)
C33A C32A C31A 119.0(5)
C33A C32A H32A 120.5
C31A C32A H32A 120.5
C34A C33A C32A 121.0(5)
C34A C33A H33A 119.5
C32A C33A H33A 119.5
C33A C34A C35A 119.7(5)
C33A C34A H34A 120.1
C35A C34A H34A 120.1
C36A C35A C34A 119.9(6)
C36A C35A H35A 120.0
C34A C35A H35A 120.0
C35A C36A C31A 120.0(5)
C35A C36A H36A 120.0
C31A C36A H36A 120.0
C46A C41A C42A 119.4(5)
C46A C41A P2A 121.2(4)
C42A C41A P2A 119.1(5)
C43A C42A C41A 118.9(6)
C43A C42A H42A 120.5
C41A C42A H42A 120.5
C44A C43A C42A 121.1(7)
C44A C43A H43A 119.5
C42A C43A H43A 119.5
C43A C44A C45A 120.4(6)
C43A C44A H44A 119.8
C45A C44A H44A 119.8
C44A C45A C46A 120.4(6)
C44A C45A H45A 119.8
C46A C45A H45A 119.8
C45A C46A C41A 119.8(6)
C45A C46A H46A 120.1
C41A C46A H46A 120.1
C56A C51A C52A 120.7(6)
C56A C51A P2A 121.7(5)
C52A C51A P2A 117.4(5)
C51A C52A C53A 118.9(7)
C51A C52A H52A 120.6
C53A C52A H52A 120.6
C54A C53A C52A 119.2(7)
C54A C53A H53A 120.4
C52A C53A H53A 120.4
C53A C54A C55A 122.1(7)
C53A C54A H54A 118.9
C55A C54A H54A 118.9
C54A C55A C56A 119.9(8)
C54A C55A H55A 120.1
C56A C55A H55A 120.1
C51A C56A C55A 119.1(8)
C51A C56A H56A 120.4
C55A C56A H56A 120.4
C62A C61A C66A 119.5(6)
C62A C61A P2A 121.5(5)
C66A C61A P2A 118.8(5)
C61A C62A C63A 121.3(7)
C61A C62A H62A 119.4
C63A C62A H62A 119.4
C62A C63A C64A 117.2(8)
C62A C63A H63A 121.4
C64A C63A H63A 121.4
C65A C64A C63A 121.8(7)
C65A C64A H64A 119.1
C63A C64A H64A 119.1
C64A C65A C66A 120.3(7)
C64A C65A H65A 119.8
C66A C65A H65A 119.8
C65A C66A C61A 119.8(7)
C65A C66A H66A 120.1
C61A C66A H66A 120.1
C72A C71A C76A 118.5(5)
C72A C71A C1A 122.2(5)
C76A C71A C1A 119.2(5)
C71A C72A C73A 121.1(5)
C71A C72A H72A 119.5
C73A C72A H72A 119.5
C74A C73A C72A 119.9(5)
C74A C73A H73A 120.1
C72A C73A H73A 120.1
C75A C74A C73A 119.0(5)
C75A C74A C2A 121.2(5)
C73A C74A C2A 119.7(5)
C76A C75A C74A 121.1(5)
C76A C75A H75A 119.5
C74A C75A H75A 119.5
C75A C76A C71A 120.5(5)
C75A C76A H76A 119.7
C71A C76A H76A 119.7
C31B P1B C11B 107.0(3)
C31B P1B C21B 108.0(3)
C11B P1B C21B 110.2(3)
C31B P1B C1B 111.9(3)
C11B P1B C1B 111.5(3)
C21B P1B C1B 108.3(3)
C71B C1B P1B 111.5(4)
C71B C1B H1BA 109.3
P1B C1B H1BA 109.3
C71B C1B H1BB 109.3
P1B C1B H1BB 109.3
H1BA C1B H1BB 108.0
C51B P2B C2B 109.7(3)
C51B P2B C61B 109.8(3)
C2B P2B C61B 108.4(3)
C51B P2B C41B 107.0(3)
C2B P2B C41B 111.3(3)
C61B P2B C41B 110.7(3)
C74B C2B P2B 112.5(4)
C74B C2B H2BA 109.1
P2B C2B H2BA 109.1
C74B C2B H2BB 109.1
P2B C2B H2BB 109.1
H2BA C2B H2BB 107.8
C16B C11B C12B 120.5(6)
C16B C11B P1B 121.3(5)
C12B C11B P1B 117.7(5)
C13B C12B C11B 119.2(6)
C13B C12B H12B 120.4
C11B C12B H12B 120.4
C14B C13B C12B 121.1(7)
C14B C13B H13B 119.5
C12B C13B H13B 119.5
C13B C14B C15B 119.8(7)
C13B C14B H14B 120.1
C15B C14B H14B 120.1
C16B C15B C14B 119.9(7)
C16B C15B H15B 120.0
C14B C15B H15B 120.0
C11B C16B C15B 119.6(6)
C11B C16B H16B 120.2
C15B C16B H16B 120.2
C22B C21B C26B 120.8(6)
C22B C21B P1B 119.6(4)
C26B C21B P1B 119.5(5)
C21B C22B C23B 119.3(6)
C21B C22B H22B 120.3
C23B C22B H22B 120.3
C24B C23B C22B 120.1(6)
C24B C23B H23B 120.0
C22B C23B H23B 120.0
C25B C24B C23B 120.4(6)
C25B C24B H24B 119.8
C23B C24B H24B 119.8
C24B C25B C26B 120.6(6)
C24B C25B H25B 119.7
C26B C25B H25B 119.7
C21B C26B C25B 118.7(6)
C21B C26B H26B 120.6
C25B C26B H26B 120.6
C36B C31B C32B 120.3(6)
C36B C31B P1B 118.2(5)
C32B C31B P1B 121.4(5)
C31B C32B C33B 118.0(6)
C31B C32B H32B 121.0
C33B C32B H32B 121.0
C34B C33B C32B 121.4(6)
C34B C33B H33B 119.3
C32B C33B H33B 119.3
C33B C34B C35B 119.9(6)
C33B C34B H34B 120.0
C35B C34B H34B 120.0
C34B C35B C36B 120.6(7)
C34B C35B H35B 119.7
C36B C35B H35B 119.7
C31B C36B C35B 119.8(6)
C31B C36B H36B 120.1
C35B C36B H36B 120.1
C46B C41B C42B 120.6(6)
C46B C41B P2B 122.0(5)
C42B C41B P2B 117.1(4)
C43B C42B C41B 120.1(6)
C43B C42B H42B 119.9
C41B C42B H42B 119.9
C44B C43B C42B 119.8(7)
C44B C43B H43B 120.1
C42B C43B H43B 120.1
C43B C44B C45B 121.1(6)
C43B C44B H44B 119.5
C45B C44B H44B 119.5
C44B C45B C46B 119.4(7)
C44B C45B H45B 120.3
C46B C45B H45B 120.3
C41B C46B C45B 118.9(7)
C41B C46B H46B 120.5
C45B C46B H46B 120.5
C52B C51B C56B 120.8(5)
C52B C51B P2B 121.1(5)
C56B C51B P2B 117.9(4)
C53B C52B C51B 118.7(7)
C53B C52B H52B 120.7
C51B C52B H52B 120.7
C54B C53B C52B 120.6(6)
C54B C53B H53B 119.7
C52B C53B H53B 119.7
C53B C54B C55B 121.6(6)
C53B C54B H54B 119.2
C55B C54B H54B 119.2
C56B C55B C54B 118.9(7)
C56B C55B H55B 120.5
C54B C55B H55B 120.5
C55B C56B C51B 119.3(6)
C55B C56B H56B 120.4
C51B C56B H56B 120.4
C66B C61B C62B 119.5(6)
C66B C61B P2B 120.7(4)
C62B C61B P2B 119.6(5)
C63B C62B C61B 119.2(6)
C63B C62B H62B 120.4
C61B C62B H62B 120.4
C62B C63B C64B 120.8(6)
C62B C63B H63B 119.6
C64B C63B H63B 119.6
C65B C64B C63B 119.9(7)
C65B C64B H64B 120.0
C63B C64B H64B 120.0
C64B C65B C66B 120.7(6)
C64B C65B H65B 119.7
C66B C65B H65B 119.7
C61B C66B C65B 119.9(6)
C61B C66B H66B 120.1
C65B C66B H66B 120.1
C76B C71B C72B 117.7(6)
C76B C71B C1B 120.0(5)
C72B C71B C1B 122.3(5)
C73B C72B C71B 121.1(6)
C73B C72B H72B 119.4
C71B C72B H72B 119.4
C72B C73B C74B 120.4(5)
C72B C73B H73B 119.8
C74B C73B H73B 119.8
C75B C74B C73B 118.8(6)
C75B C74B C2B 121.5(6)
C73B C74B C2B 119.7(5)
C76B C75B C74B 120.8(6)
C76B C75B H75B 119.6
C74B C75B H75B 119.6
C75B C76B C71B 121.2(5)
C75B C76B H76B 119.4
C71B C76B H76B 119.4
C5 N1 C6 109.3(5)
C5 N1 C2 102.8(5)
C6 N1 C2 111.5(5)
C5 N1 C7 109.0(5)
C6 N1 C7 110.2(5)
C2 N1 C7 113.7(5)
N1 C2 C3 107.0(5)
N1 C2 H21 110.3
C3 C2 H21 110.3
N1 C2 H22 110.3
C3 C2 H22 110.3
H21 C2 H22 108.6
C2 C3 C4 105.3(6)
C2 C3 H31 110.7
C4 C3 H31 110.7
C2 C3 H32 110.7
C4 C3 H32 110.7
H31 C3 H32 108.8
C5 C4 C3 105.2(5)
C5 C4 H41 110.7
C3 C4 H41 110.7
C5 C4 H42 110.7
C3 C4 H42 110.7
H41 C4 H42 108.8
N1 C5 C4 105.5(5)
N1 C5 H51 110.6
C4 C5 H51 110.6
N1 C5 H52 110.6
C4 C5 H52 110.6
H51 C5 H52 108.8
N1 C6 H61 109.5
N1 C6 H62 109.5
H61 C6 H62 109.5
N1 C6 H6C 109.5
H61 C6 H6C 109.5
H62 C6 H6C 109.5
N1 C7 C8 117.5(5)
N1 C7 H71 107.9
C8 C7 H71 107.9
N1 C7 H72 107.9
C8 C7 H72 107.9
H71 C7 H72 107.2
C9 C8 C7 118.5(6)
C9 C8 H81 107.7
C7 C8 H81 107.7
C9 C8 H82 107.7
C7 C8 H82 107.7
H81 C8 H82 107.1
C8 C9 C10 112.1(7)
C8 C9 H91 109.2
C10 C9 H91 109.2
C8 C9 H92 109.2
C10 C9 H92 109.2
H91 C9 H92 107.9
C9 C10 H101 109.5
C9 C10 H102 109.5
H101 C10 H102 109.5
C9 C10 H103 109.5
H101 C10 H103 109.5
H102 C10 H103 109.5
H01A O01W H01B 106.9
H02A O02W H02B 107.1
H03A O03W H03B 107.0
H04A O04W H04B 106.8
H05A O05W H05B 106.0
H06A O06W H06B 105.9
H07A O07W H07B 106.3
H08A O08W H08B 106.5
H09A O09W H09B 106.9
H10A O10W H10B 106.4
H11A O11W H11B 105.0
H12C O12W H12D 106.7
H13C O13W H13D 106.5
H14C O14W H14D 106.7

loop_
_geom_bond_atom_site_label_1
_geom_bond_atom_site_label_2
_geom_bond_distance
O1 C11 1.354(7)
O1 H1 0.8500
C11 C16 1.406(8)
C11 C12 1.420(7)
C12 C13 1.382(8)
C12 C01 1.511(8)
C13 C14 1.392(8)
C13 H13 0.9500
C14 C15 1.397(7)
C14 S1 1.760(5)
C15 C16 1.386(8)
C15 H15 0.9500
C16 C04 1.516(7)
S1 O13 1.431(5)
S1 O12 1.459(5)
S1 O11 1.468(4)
C01 C26 1.524(8)
C01 H011 0.9900
C01 H012 0.9900
O2 C21 1.370(7)
O2 H2 0.8500
C21 C26 1.401(8)
C21 C22 1.403(8)
C22 C23 1.398(8)
C22 C02 1.526(8)
C23 C24 1.378(8)
C23 H23 0.9500
C24 C25 1.384(8)
C24 S2 1.782(5)
C25 C26 1.400(8)
C25 H25 0.9500
S2 O21 1.444(4)
S2 O22 1.453(4)
S2 O23 1.456(4)
C02 C36 1.521(8)
C02 H021 0.9900
C02 H022 0.9900
O3 C31 1.357(7)
O3 H3 0.8500
C31 C32 1.392(8)
C31 C36 1.419(7)
C32 C33 1.383(9)
C32 C03 1.522(7)
C33 C34 1.378(8)
C33 H33 0.9500
C34 C35 1.382(8)
C34 S3 1.782(6)
C35 C36 1.360(8)
C35 H35 0.9500
S3 O33' 1.302(12)
S3 O33 1.326(7)
S3 O32 1.431(9)
S3 O31 1.521(9)
S3 O31' 1.540(14)
S3 O32' 1.546(14)
C03 C46 1.506(8)
C03 H031 0.9900
C03 H032 0.9900
O4 C41 1.334(7)
C41 C42 1.419(8)
C41 C46 1.422(8)
C42 C43 1.392(8)
C42 C04 1.514(8)
C43 C44 1.385(8)
C43 H43 0.9500
C44 C45 1.391(8)
C44 S4 1.785(6)
C45 C46 1.368(9)
C45 H45 0.9500
S4 O41 1.442(5)
S4 O42 1.448(4)
S4 O43 1.450(5)
C04 H041 0.9900
C04 H042 0.9900
P1A C21A 1.794(5)
P1A C31A 1.803(5)
P1A C11A 1.804(6)
P1A C1A 1.810(6)
C1A C71A 1.512(8)
C1A H1AA 0.9900
C1A H1AB 0.9900
P2A C61A 1.793(6)
P2A C41A 1.795(6)
P2A C51A 1.800(6)
P2A C2A 1.815(6)
C2A C74A 1.509(8)
C2A H2AA 0.9900
C2A H2AB 0.9900
C11A C16A 1.379(9)
C11A C12A 1.397(8)
C12A C13A 1.377(9)
C12A H12A 0.9500
C13A C14A 1.392(10)
C13A H13A 0.9500
C14A C15A 1.393(9)
C14A H14A 0.9500
C15A C16A 1.375(9)
C15A H15A 0.9500
C16A H16A 0.9500
C21A C22A 1.367(9)
C21A C26A 1.416(9)
C22A C23A 1.409(9)
C22A H22A 0.9500
C23A C24A 1.375(11)
C23A H23A 0.9500
C24A C25A 1.363(12)
C24A H24A 0.9500
C25A C26A 1.385(9)
C25A H25A 0.9500
C26A H26A 0.9500
C31A C36A 1.393(8)
C31A C32A 1.399(8)
C32A C33A 1.381(8)
C32A H32A 0.9500
C33A C34A 1.376(9)
C33A H33A 0.9500
C34A C35A 1.403(8)
C34A H34A 0.9500
C35A C36A 1.373(8)
C35A H35A 0.9500
C36A H36A 0.9500
C41A C46A 1.391(9)
C41A C42A 1.405(9)
C42A C43A 1.382(10)
C42A H42A 0.9500
C43A C44A 1.355(11)
C43A H43A 0.9500
C44A C45A 1.373(10)
C44A H44A 0.9500
C45A C46A 1.377(9)
C45A H45A 0.9500
C46A H46A 0.9500
C51A C56A 1.377(10)
C51A C52A 1.396(9)
C52A C53A 1.412(9)
C52A H52A 0.9500
C53A C54A 1.357(11)
C53A H53A 0.9500
C54A C55A 1.364(12)
C54A H54A 0.9500
C55A C56A 1.399(10)
C55A H55A 0.9500
C56A H56A 0.9500
C61A C62A 1.379(10)
C61A C66A 1.401(9)
C62A C63A 1.393(11)
C62A H62A 0.9500
C63A C64A 1.408(12)
C63A H63A 0.9500
C64A C65A 1.358(12)
C64A H64A 0.9500
C65A C66A 1.371(11)
C65A H65A 0.9500
C66A H66A 0.9500
C71A C72A 1.380(8)
C71A C76A 1.404(8)
C72A C73A 1.395(8)
C72A H72A 0.9500
C73A C74A 1.395(8)
C73A H73A 0.9500
C74A C75A 1.386(8)
C75A C76A 1.372(8)
C75A H75A 0.9500
C76A H76A 0.9500
P1B C31B 1.799(6)
P1B C11B 1.800(6)
P1B C21B 1.803(6)
P1B C1B 1.820(6)
C1B C71B 1.500(9)
C1B H1BA 0.9900
C1B H1BB 0.9900
P2B C51B 1.786(6)
P2B C2B 1.801(6)
P2B C61B 1.810(6)
P2B C41B 1.810(6)
C2B C74B 1.520(8)
C2B H2BA 0.9900
C2B H2BB 0.9900
C11B C16B 1.376(9)
C11B C12B 1.403(9)
C12B C13B 1.381(9)
C12B H12B 0.9500
C13B C14B 1.370(11)
C13B H13B 0.9500
C14B C15B 1.397(11)
C14B H14B 0.9500
C15B C16B 1.396(10)
C15B H15B 0.9500
C16B H16B 0.9500
C21B C22B 1.381(9)
C21B C26B 1.390(8)
C22B C23B 1.386(9)
C22B H22B 0.9500
C23B C24B 1.385(9)
C23B H23B 0.9500
C24B C25B 1.361(9)
C24B H24B 0.9500
C25B C26B 1.396(9)
C25B H25B 0.9500
C26B H26B 0.9500
C31B C36B 1.379(9)
C31B C32B 1.398(9)
C32B C33B 1.403(9)
C32B H32B 0.9500
C33B C34B 1.357(10)
C33B H33B 0.9500
C34B C35B 1.372(11)
C34B H34B 0.9500
C35B C36B 1.384(10)
C35B H35B 0.9500
C36B H36B 0.9500
C41B C46B 1.370(9)
C41B C42B 1.384(9)
C42B C43B 1.380(9)
C42B H42B 0.9500
C43B C44B 1.366(10)
C43B H43B 0.9500
C44B C45B 1.374(11)
C44B H44B 0.9500
C45B C46B 1.417(10)
C45B H45B 0.9500
C46B H46B 0.9500
C51B C52B 1.392(9)
C51B C56B 1.401(10)
C52B C53B 1.384(9)
C52B H52B 0.9500
C53B C54B 1.355(11)
C53B H53B 0.9500
C54B C55B 1.394(10)
C54B H54B 0.9500
C55B C56B 1.383(9)
C55B H55B 0.9500
C56B H56B 0.9500
C61B C66B 1.378(9)
C61B C62B 1.399(8)
C62B C63B 1.374(10)
C62B H62B 0.9500
C63B C64B 1.381(11)
C63B H63B 0.9500
C64B C65B 1.352(10)
C64B H64B 0.9500
C65B C66B 1.386(10)
C65B H65B 0.9500
C66B H66B 0.9500
C71B C76B 1.396(9)
C71B C72B 1.397(8)
C72B C73B 1.385(9)
C72B H72B 0.9500
C73B C74B 1.393(9)
C73B H73B 0.9500
C74B C75B 1.386(8)
C75B C76B 1.380(9)
C75B H75B 0.9500
C76B H76B 0.9500
N1 C5 1.493(8)
N1 C6 1.495(7)
N1 C2 1.497(8)
N1 C7 1.518(8)
C2 C3 1.514(10)
C2 H21 0.9900
C2 H22 0.9900
C3 C4 1.533(10)
C3 H31 0.9900
C3 H32 0.9900
C4 C5 1.499(9)
C4 H41 0.9900
C4 H42 0.9900
C5 H51 0.9900
C5 H52 0.9900
C6 H61 0.9800
C6 H62 0.9800
C6 H6C 0.9800
C7 C8 1.519(10)
C7 H71 0.9900
C7 H72 0.9900
C8 C9 1.470(12)
C8 H81 0.9900
C8 H82 0.9900
C9 C10 1.532(11)
C9 H91 0.9900
C9 H92 0.9900
C10 H101 0.9800
C10 H102 0.9800
C10 H103 0.9800
O01W H01A 0.8501
O01W H01B 0.8501
O02W H02A 0.8501
O02W H02B 0.8500
O03W H03A 0.8500
O03W H03B 0.8499
O04W H04A 0.8499
O04W H04B 0.8501
O05W H05A 0.8500
O05W H05B 0.8499
O06W H06A 0.8500
O06W H06B 0.8500
O07W H07A 0.8500
O07W H07B 0.8500
O08W H08A 0.8499
O08W H08B 0.8500
O09W H09A 0.8500
O09W H09B 0.8499
O10W H10A 0.8501
O10W H10B 0.8500
O11W H11A 0.8500
O11W H11B 0.8499
O12W H12C 0.8501
O12W H12D 0.8500
O13W H13C 0.8500
O13W H13D 0.8500
O14W H14C 0.8501
O14W H14D 0.8499

loop_
_geom_hbond_atom_site_label_D
_geom_hbond_atom_site_label_H
_geom_hbond_atom_site_label_A
_geom_hbond_distance_DH
_geom_hbond_distance_HA
_geom_hbond_distance_DA
_geom_hbond_angle_DHA
_geom_hbond_site_symmetry_A
O1 H1 O4 0.85 1.68 2.525(5) 177.1 .
O2 H2 O3 0.85 1.83 2.666(5) 167.2 .
O3 H3 O4 0.85 1.64 2.487(5) 171.3 .
O01W H01A O11 0.85 2.14 2.978(6) 169.1 .
O01W H01B O21 0.85 2.09 2.931(6) 169.1 .
O02W H02A O42 0.85 1.98 2.811(6) 167.7 .
O02W H02B O08W 0.85 2.22 3.053(9) 168.5 .
O03W H03A O12 0.85 1.98 2.830(7) 177.6 .
O03W H03B O41 0.85 2.03 2.876(7) 177.6 2_575
O04W H04A O31' 0.85 1.94 2.778(14) 170.7 .
O04W H04A O33 0.85 2.27 3.075(9) 158.7 .
O04W H04B O04W 0.85 2.03 2.869(11) 171.8 2_566
O05W H05A O43 0.85 2.02 2.847(8) 164.0 .
O05W H05B O11W 0.85 2.13 2.953(13) 164.4 .
O06W H06A O32' 0.85 1.97 2.801(16) 165.7 .
O06W H06A O33 0.85 2.19 2.996(10) 157.7 .
O06W H06B O09W 0.85 2.09 2.937(13) 174.2 .
O07W H07A O05W 0.85 2.06 2.900(11) 170.2 .
O07W H07B O03W 0.85 1.99 2.838(9) 171.5 2_575
O08W H08A O31 0.85 2.06 2.802(11) 146.1 .
O08W H08A O32' 0.85 2.17 2.986(16) 161.8 .
O08W H08B O43 0.85 1.98 2.814(8) 166.3 .
O09W H09A O22 0.85 1.88 2.731(8) 176.1 .
O09W H09B O04W 0.85 1.99 2.838(10) 175.7 .
O10W H10A O23 0.85 1.98 2.834(9) 179.7 .
O10W H10B O31' 0.85 1.84 2.624(18) 151.8 2_566
O10W H10B O32 0.85 2.09 2.882(13) 155.0 2_566
O11W H11A O06W 0.85 1.93 2.777(13) 176.6 .
O11W H11B O08W 0.85 2.09 2.937(14) 176.2 .
O12W H12C O09W 0.85 1.93 2.738(14) 159.2 .
O12W H12D O10W 0.85 1.73 2.538(16) 158.2 .
O13W H13C O06W 0.85 2.20 3.033(17) 167.9 .
O13W H13D O14W 0.85 2.05 2.88(2) 168.0 .
O14W H14C O11W 0.85 1.88 2.73(2) 177.8 .
O14W H14D O14W 0.85 1.30 2.15(4) 176.7 2_576

loop_
_geom_torsion_atom_site_label_1
_geom_torsion_atom_site_label_2
_geom_torsion_atom_site_label_3
_geom_torsion_atom_site_label_4
_geom_torsion
O1 C11 C12 C13 175.5(5)
C16 C11 C12 C13 -1.7(8)
O1 C11 C12 C01 -9.2(7)
C16 C11 C12 C01 173.6(5)
C11 C12 C13 C14 0.8(8)
C01 C12 C13 C14 -174.4(5)
C12 C13 C14 C15 0.9(8)
C12 C13 C14 S1 177.1(4)
C13 C14 C15 C16 -1.9(8)
S1 C14 C15 C16 -178.2(4)
C14 C15 C16 C11 1.1(8)
C14 C15 C16 C04 179.5(5)
O1 C11 C16 C15 -176.3(5)
C12 C11 C16 C15 0.8(8)
O1 C11 C16 C04 5.3(8)
C12 C11 C16 C04 -177.7(5)
C13 C14 S1 O13 -116.5(5)
C15 C14 S1 O13 59.7(5)
C13 C14 S1 O12 124.4(5)
C15 C14 S1 O12 -59.4(5)
C13 C14 S1 O11 4.5(5)
C15 C14 S1 O11 -179.3(4)
C13 C12 C01 C26 85.7(6)
C11 C12 C01 C26 -89.4(6)
O2 C21 C22 C23 177.0(4)
C26 C21 C22 C23 -1.8(7)
O2 C21 C22 C02 -5.1(7)
C26 C21 C22 C02 176.1(5)
C21 C22 C23 C24 -1.8(7)
C02 C22 C23 C24 -179.8(4)
C22 C23 C24 C25 3.3(7)
C22 C23 C24 S2 -179.5(4)
C23 C24 C25 C26 -1.2(7)
S2 C24 C25 C26 -178.4(4)
C24 C25 C26 C21 -2.4(7)
C24 C25 C26 C01 174.1(5)
O2 C21 C26 C25 -175.0(4)
C22 C21 C26 C25 3.8(7)
O2 C21 C26 C01 8.6(7)
C22 C21 C26 C01 -172.6(5)
C12 C01 C26 C25 -73.9(6)
C12 C01 C26 C21 102.5(6)
C23 C24 S2 O21 168.4(4)
C25 C24 S2 O21 -14.4(5)
C23 C24 S2 O22 -72.2(4)
C25 C24 S2 O22 105.0(4)
C23 C24 S2 O23 47.4(5)
C25 C24 S2 O23 -135.4(4)
C23 C22 C02 C36 81.5(6)
C21 C22 C02 C36 -96.4(6)
O3 C31 C32 C33 -178.5(4)
C36 C31 C32 C33 2.5(7)
O3 C31 C32 C03 -2.7(7)
C36 C31 C32 C03 178.2(5)
C31 C32 C33 C34 -0.8(8)
C03 C32 C33 C34 -176.6(5)
C32 C33 C34 C35 -1.1(8)
C32 C33 C34 S3 176.6(4)
C33 C34 C35 C36 1.3(8)
S3 C34 C35 C36 -176.4(4)
C34 C35 C36 C31 0.4(8)
C34 C35 C36 C02 178.6(5)
O3 C31 C36 C35 178.6(4)
C32 C31 C36 C35 -2.3(7)
O3 C31 C36 C02 0.4(7)
C32 C31 C36 C02 179.4(5)
C22 C02 C36 C35 -99.3(6)
C22 C02 C36 C31 78.9(6)
C33 C34 S3 O33' 45.2(8)
C35 C34 S3 O33' -137.0(7)
C33 C34 S3 O33 -130.7(5)
C35 C34 S3 O33 47.0(6)
C33 C34 S3 O32 105.5(6)
C35 C34 S3 O32 -76.7(6)
C33 C34 S3 O31 -6.8(6)
C35 C34 S3 O31 171.0(5)
C33 C34 S3 O31' -177.8(6)
C35 C34 S3 O31' 0.0(7)
C33 C34 S3 O32' -74.6(7)
C35 C34 S3 O32' 103.1(7)
C33 C32 C03 C46 90.7(6)
C31 C32 C03 C46 -85.0(6)
O4 C41 C42 C43 -177.8(4)
C46 C41 C42 C43 3.7(7)
O4 C41 C42 C04 1.0(7)
C46 C41 C42 C04 -177.5(4)
C41 C42 C43 C44 -0.6(7)
C04 C42 C43 C44 -179.4(5)
C42 C43 C44 C45 -2.9(8)
C42 C43 C44 S4 176.5(4)
C43 C44 C45 C46 3.4(8)
S4 C44 C45 C46 -176.1(4)
C44 C45 C46 C41 -0.2(7)
C44 C45 C46 C03 177.3(5)
O4 C41 C46 C45 178.2(4)
C42 C41 C46 C45 -3.3(7)
O4 C41 C46 C03 0.6(7)
C42 C41 C46 C03 179.1(4)
C32 C03 C46 C45 -87.5(6)
C32 C03 C46 C41 90.0(6)
C43 C44 S4 O41 1.1(5)
C45 C44 S4 O41 -179.4(4)
C43 C44 S4 O42 123.1(4)
C45 C44 S4 O42 -57.4(5)
C43 C44 S4 O43 -119.7(5)
C45 C44 S4 O43 59.8(5)
C43 C42 C04 C16 95.1(6)
C41 C42 C04 C16 -83.7(6)
C15 C16 C04 C42 -93.9(6)
C11 C16 C04 C42 84.5(7)
C21A P1A C1A C71A 39.3(5)
C31A P1A C1A C71A 158.9(4)
C11A P1A C1A C71A -78.9(4)
C61A P2A C2A C74A 56.8(5)
C41A P2A C2A C74A -65.7(5)
C51A P2A C2A C74A 175.9(4)
C21A P1A C11A C16A 45.0(5)
C31A P1A C11A C16A -73.2(5)
C1A P1A C11A C16A 163.7(4)
C21A P1A C11A C12A -136.5(5)
C31A P1A C11A C12A 105.3(5)
C1A P1A C11A C12A -17.8(5)
C16A C11A C12A C13A -2.1(8)
P1A C11A C12A C13A 179.4(4)
C11A C12A C13A C14A 0.4(9)
C12A C13A C14A C15A 1.8(10)
C13A C14A C15A C16A -2.3(10)
C14A C15A C16A C11A 0.6(9)
C12A C11A C16A C15A 1.7(9)
P1A C11A C16A C15A -179.8(5)
C31A P1A C21A C22A 144.6(5)
C11A P1A C21A C22A 26.0(6)
C1A P1A C21A C22A -94.6(5)
C31A P1A C21A C26A -38.7(5)
C11A P1A C21A C26A -157.3(4)
C1A P1A C21A C26A 82.2(5)
C26A C21A C22A C23A 1.4(9)
P1A C21A C22A C23A 178.0(5)
C21A C22A C23A C24A 0.2(9)
C22A C23A C24A C25A -2.3(10)
C23A C24A C25A C26A 2.8(11)
C24A C25A C26A C21A -1.2(10)
C22A C21A C26A C25A -0.9(9)
P1A C21A C26A C25A -177.7(5)
C21A P1A C31A C36A 145.0(4)
C11A P1A C31A C36A -97.6(5)
C1A P1A C31A C36A 25.6(5)
C21A P1A C31A C32A -38.2(5)
C11A P1A C31A C32A 79.2(5)
C1A P1A C31A C32A -157.6(4)
C36A C31A C32A C33A 0.8(8)
P1A C31A C32A C33A -176.0(4)
C31A C32A C33A C34A -1.2(8)
C32A C33A C34A C35A 1.0(8)
C33A C34A C35A C36A -0.5(8)
C34A C35A C36A C31A 0.2(8)
C32A C31A C36A C35A -0.4(8)
P1A C31A C36A C35A 176.4(4)
C61A P2A C41A C46A -56.5(6)
C51A P2A C41A C46A -175.5(5)
C2A P2A C41A C46A 66.0(6)
C61A P2A C41A C42A 129.8(6)
C51A P2A C41A C42A 10.8(7)
C2A P2A C41A C42A -107.7(6)
C46A C41A C42A C43A 0.5(12)
P2A C41A C42A C43A 174.3(7)
C41A C42A C43A C44A -1.4(15)
C42A C43A C44A C45A 0.9(15)
C43A C44A C45A C46A 0.5(12)
C44A C45A C46A C41A -1.3(10)
C42A C41A C46A C45A 0.8(10)
P2A C41A C46A C45A -172.9(5)
C61A P2A C51A C56A 132.5(5)
C41A P2A C51A C56A -107.5(5)
C2A P2A C51A C56A 12.3(6)
C61A P2A C51A C52A -51.1(5)
C41A P2A C51A C52A 68.9(5)
C2A P2A C51A C52A -171.3(4)
C56A C51A C52A C53A 0.4(9)
P2A C51A C52A C53A -176.0(5)
C51A C52A C53A C54A -0.2(9)
C52A C53A C54A C55A -0.4(10)
C53A C54A C55A C56A 0.8(11)
C52A C51A C56A C55A 0.0(10)
P2A C51A C56A C55A 176.2(5)
C54A C55A C56A C51A -0.5(11)
C41A P2A C61A C62A -16.2(6)
C51A P2A C61A C62A 102.4(6)
C2A P2A C61A C62A -138.7(5)
C41A P2A C61A C66A 168.2(5)
C51A P2A C61A C66A -73.1(5)
C2A P2A C61A C66A 45.7(6)
C66A C61A C62A C63A -3.0(10)
P2A C61A C62A C63A -178.6(6)
C61A C62A C63A C64A 3.2(11)
C62A C63A C64A C65A -1.2(12)
C63A C64A C65A C66A -1.0(12)
C64A C65A C66A C61A 1.3(11)
C62A C61A C66A C65A 0.7(10)
P2A C61A C66A C65A 176.4(5)
P1A C1A C71A C72A 87.7(6)
P1A C1A C71A C76A -95.1(6)
C76A C71A C72A C73A -0.2(9)
C1A C71A C72A C73A 177.0(5)
C71A C72A C73A C74A -0.4(9)
C72A C73A C74A C75A 0.1(9)
C72A C73A C74A C2A -174.9(6)
P2A C2A C74A C75A 88.3(6)
P2A C2A C74A C73A -96.8(6)
C73A C74A C75A C76A 1.0(9)
C2A C74A C75A C76A 175.9(5)
C74A C75A C76A C71A -1.6(9)
C72A C71A C76A C75A 1.2(8)
C1A C71A C76A C75A -176.0(5)
C31B P1B C1B C71B -169.6(4)
C11B P1B C1B C71B 70.6(5)
C21B P1B C1B C71B -50.8(5)
C51B P2B C2B C74B -171.1(4)
C61B P2B C2B C74B -51.2(5)
C41B P2B C2B C74B 70.7(5)
C31B P1B C11B C16B 91.5(6)
C21B P1B C11B C16B -25.6(6)
C1B P1B C11B C16B -145.8(5)
C31B P1B C11B C12B -80.6(5)
C21B P1B C11B C12B 162.3(5)
C1B P1B C11B C12B 42.0(6)
C16B C11B C12B C13B 0.7(9)
P1B C11B C12B C13B 172.9(5)
C11B C12B C13B C14B 0.3(10)
C12B C13B C14B C15B -0.4(12)
C13B C14B C15B C16B -0.4(12)
C12B C11B C16B C15B -1.5(10)
P1B C11B C16B C15B -173.4(5)
C14B C15B C16B C11B 1.3(11)
C31B P1B C21B C22B -155.2(5)
C11B P1B C21B C22B -38.6(6)
C1B P1B C21B C22B 83.5(6)
C31B P1B C21B C26B 28.2(6)
C11B P1B C21B C26B 144.7(5)
C1B P1B C21B C26B -93.1(5)
C26B C21B C22B C23B -0.9(10)
P1B C21B C22B C23B -177.5(6)
C21B C22B C23B C24B 0.2(11)
C22B C23B C24B C25B 0.6(10)
C23B C24B C25B C26B -0.6(9)
C22B C21B C26B C25B 0.9(9)
P1B C21B C26B C25B 177.5(4)
C24B C25B C26B C21B -0.1(9)
C11B P1B C31B C36B -35.6(6)
C21B P1B C31B C36B 83.0(5)
C1B P1B C31B C36B -158.0(5)
C11B P1B C31B C32B 148.2(5)
C21B P1B C31B C32B -93.2(5)
C1B P1B C31B C32B 25.9(6)
C36B C31B C32B C33B 0.2(9)
P1B C31B C32B C33B 176.3(5)
C31B C32B C33B C34B 0.0(9)
C32B C33B C34B C35B -0.8(10)
C33B C34B C35B C36B 1.4(11)
C32B C31B C36B C35B 0.5(10)
P1B C31B C36B C35B -175.7(5)
C34B C35B C36B C31B -1.3(11)
C51B P2B C41B C46B 106.5(6)
C2B P2B C41B C46B -133.6(5)
C61B P2B C41B C46B -13.0(6)
C51B P2B C41B C42B -67.5(5)
C2B P2B C41B C42B 52.3(5)
C61B P2B C41B C42B 172.9(4)
C46B C41B C42B C43B 0.2(9)
P2B C41B C42B C43B 174.4(5)
C41B C42B C43B C44B 0.3(9)
C42B C43B C44B C45B 0.2(10)
C43B C44B C45B C46B -1.1(11)
C42B C41B C46B C45B -1.1(10)
P2B C41B C46B C45B -174.9(5)
C44B C45B C46B C41B 1.5(11)
C2B P2B C51B C52B -7.3(6)
C61B P2B C51B C52B -126.3(5)
C41B P2B C51B C52B 113.5(5)
C2B P2B C51B C56B 176.9(5)
C61B P2B C51B C56B 57.9(6)
C41B P2B C51B C56B -62.3(6)
C56B C51B C52B C53B -1.0(9)
P2B C51B C52B C53B -176.6(5)
C51B C52B C53B C54B 1.2(9)
C52B C53B C54B C55B -1.8(10)
C53B C54B C55B C56B 2.1(10)
C54B C55B C56B C51B -1.8(10)
C52B C51B C56B C55B 1.3(9)
P2B C51B C56B C55B 177.1(5)
C51B P2B C61B C66B 20.1(6)
C2B P2B C61B C66B -99.7(5)
C41B P2B C61B C66B 138.0(5)
C51B P2B C61B C62B -164.3(5)
C2B P2B C61B C62B 75.8(6)
C41B P2B C61B C62B -46.5(6)
C66B C61B C62B C63B -2.8(10)
P2B C61B C62B C63B -178.4(5)
C61B C62B C63B C64B 0.2(11)
C62B C63B C64B C65B 2.0(12)
C63B C64B C65B C66B -1.6(11)
C62B C61B C66B C65B 3.2(10)
P2B C61B C66B C65B 178.8(5)
C64B C65B C66B C61B -1.1(10)
P1B C1B C71B C76B 97.0(6)
P1B C1B C71B C72B -84.0(6)
C76B C71B C72B C73B 0.6(9)
C1B C71B C72B C73B -178.3(5)
C71B C72B C73B C74B -1.0(9)
C72B C73B C74B C75B 0.5(9)
C72B C73B C74B C2B 177.8(5)
P2B C2B C74B C75B -85.8(6)
P2B C2B C74B C73B 97.0(6)
C73B C74B C75B C76B 0.3(9)
C2B C74B C75B C76B -176.9(5)
C74B C75B C76B C71B -0.7(9)
C72B C71B C76B C75B 0.2(9)
C1B C71B C76B C75B 179.2(5)
C5 N1 C2 C3 -32.3(7)
C6 N1 C2 C3 84.7(7)
C7 N1 C2 C3 -150.0(6)
N1 C2 C3 C4 14.2(8)
C2 C3 C4 C5 9.4(8)
C6 N1 C5 C4 -80.2(6)
C2 N1 C5 C4 38.3(6)
C7 N1 C5 C4 159.3(5)
C3 C4 C5 N1 -29.7(7)
C5 N1 C7 C8 175.3(6)
C6 N1 C7 C8 55.3(8)
C2 N1 C7 C8 -70.7(7)
N1 C7 C8 C9 65.5(8)
C7 C8 C9 C10 170.6(6)
